data_7716158
loop_
_publ_author_name
'Major, Christopher'
'Lough, Alan'
'Stephan, Douglas W.'

_publ_section_title
;
 A chelated borinium cation.
;
_journal_issue 24
_journal_name_full 'Dalton transactions (Cambridge, England : 2003)'
_journal_page_first 10075
_journal_page_last 10078
_journal_paper_doi 10.1039/d4dt01242a
_journal_volume 53
_journal_year 2024
_chemical_absolute_configuration unk
_chemical_formula_moiety '0.5(C26 H45 B N2 Si2), 0.5(C26 H45.578 B N2 Si2), B C24 F20'
_chemical_formula_sum 'C50 H45.289 B2 F20 N2 Si2'
_chemical_formula_weight 1132.006
_space_group_crystal_system monoclinic
_space_group_IT_number 9
_space_group_name_Hall 'C -2yc'
_space_group_name_H-M_alt 'C 1 c 1'
_symmetry_Int_Tables_number 9
_audit_creation_date 2024-04-26
_audit_creation_method
;
Olex2 1.5
(compiled 2024.02.16 svn.r378c4104 for OlexSys, GUI svn.r6928)
;
_audit_update_record
;
2024-05-17 deposited with the CCDC.	2024-05-20 downloaded from the CCDC.
;
_cell_angle_alpha 90
_cell_angle_beta 98.586(6)
_cell_angle_gamma 90
_cell_formula_units_Z 8
_cell_length_a 38.921(4)
_cell_length_b 13.4153(13)
_cell_length_c 19.6360(19)
_cell_measurement_reflns_used 7847
_cell_measurement_temperature 149.99
_cell_measurement_theta_max 18.76
_cell_measurement_theta_min 2.33
_cell_volume 10137.8(17)
_computing_molecular_graphics 'Olex2 1.5 (Dolomanov et al., 2009)'
_computing_publication_material 'Olex2 1.5 (Dolomanov et al., 2009)'
_computing_structure_refinement 'olex2.refine 1.5 (Bourhis et al., 2015)'
_diffrn_ambient_temperature 149.99
_diffrn_measured_fraction_theta_full 1.0000
_diffrn_measured_fraction_theta_max 1.0000
_diffrn_measurement_device_type 'Bruker APEX-II CCD'
_diffrn_measurement_method '\f and \w scans'
_diffrn_radiation_type 'Mo K\a'
_diffrn_radiation_wavelength 0.71073
_diffrn_reflns_av_R_equivalents 0.1845
_diffrn_reflns_av_unetI/netI 0.2228
_diffrn_reflns_Laue_measured_fraction_full 1.0000
_diffrn_reflns_Laue_measured_fraction_max 1.0000
_diffrn_reflns_limit_h_max 48
_diffrn_reflns_limit_h_min -48
_diffrn_reflns_limit_k_max 12
_diffrn_reflns_limit_k_min -16
_diffrn_reflns_limit_l_max 24
_diffrn_reflns_limit_l_min -23
_diffrn_reflns_number 75688
_diffrn_reflns_point_group_measured_fraction_full 0.9908
_diffrn_reflns_point_group_measured_fraction_max 0.9908
_diffrn_reflns_theta_full 24.9992
_diffrn_reflns_theta_max 25.00
_diffrn_reflns_theta_min 1.06
_diffrn_source_current 30.0
_diffrn_source_power 1.5
_diffrn_source_voltage 50.0
_diffrn_standards_number 0
_exptl_absorpt_coefficient_mu 0.182
_exptl_absorpt_correction_T_max 0.7029
_exptl_absorpt_correction_T_min 0.5855
_exptl_absorpt_correction_type none
_exptl_absorpt_process_details
;
SADABS-2016/2 (Bruker,2016/2) was used for absorption correction.
wR2(int) was 0.1456 before and 0.1142 after correction.
The Ratio of minimum to maximum transmission is 0.8330.
The \l/2 correction factor is Not present.
;
_exptl_crystal_density_diffrn 1.483
_exptl_crystal_description block
_exptl_crystal_F_000 4623.999
_refine_diff_density_max 0.7476
_refine_diff_density_min -0.7908
_refine_diff_density_rms 0.1317
_refine_ls_abs_structure_details 'Hooft, R.W.W., Straver, L.H., Spek, A.L. (2010). J. Appl. Cryst., 43, 665-668.'
_refine_ls_abs_structure_Flack -0.31(15)
_refine_ls_d_res_high 0.8409
_refine_ls_d_res_low 19.2423
_refine_ls_extinction_coef 0.00158(19)
_refine_ls_extinction_expression Fc^*^=kFc[1+0.001xFc^2^\l^3^/sin(2\q)]^-1/4^
_refine_ls_goodness_of_fit_ref 1.0446
_refine_ls_hydrogen_treatment constr
_refine_ls_matrix_type full
_refine_ls_number_constraints 165
_refine_ls_number_parameters 1461
_refine_ls_number_reflns 17684
_refine_ls_number_restraints 330
_refine_ls_restrained_S_all 1.0342
_refine_ls_R_factor_all 0.1952
_refine_ls_R_factor_gt 0.0939
_refine_ls_shift/su_max -0.0008
_refine_ls_shift/su_mean 0.0001
_refine_ls_structure_factor_coef Fsqd
_refine_ls_weighting_details 'w=1/[\s^2^(Fo^2^)+(0.1292P)^2^] where P=(Fo^2^+2Fc^2^)/3'
_refine_ls_weighting_scheme calc
_refine_ls_wR_factor_gt 0.2169
_refine_ls_wR_factor_ref 0.2765
_reflns_Friedel_coverage 0.982
_reflns_limit_h_max 46
_reflns_limit_h_min -46
_reflns_limit_k_max 15
_reflns_limit_k_min -15
_reflns_limit_l_max 23
_reflns_limit_l_min -22
_reflns_number_gt 8677
_reflns_number_total 17684
_reflns_threshold_expression I>=2u(I)
_cod_data_source_file d4dt01242a2.cif
_cod_data_source_block mono_a
_cod_depositor_comments 'Adding full bibliography for 7716155--7716158.cif.'
_cod_original_cell_volume 10137.7(17)
_cod_original_sg_symbol_Hall ' C -2yc'
_cod_database_code 7716158
_olex2_refinement_description
;
1. Fixed Uiso
 At 1.2 times of:
  All C(H) groups, All C(H,H) groups
 At 1.5 times of:
  All C(H,H,H) groups
2. Shared sites
{N2B, N2C}
3. Uiso/Uaniso restraints and constraints
Uanis(N2B) = Uanis(N2C)
4. Rigid body (RIGU) restrains
 N2B, C17B, C18B, C19B, C20B, C21B, C22B, C23B, C24B, C25B, C26B, N2C, C17C,
 C18C, C19C, C20C, C21C, C22C, C23C, C24C, C25C, C26C
 with sigma for 1-2 distances of 0.004 and sigma for 1-3 distances of 0.004
5. Same fragment restrains
{N2A, C17A, C18A, C19A, C20A, C21A, C22A, C23A, C24A, C25A, C26A} sigma for
1-2: 0.01, 1-3: 0.04
as in
{N2C, C17C, C18C, C19C, C20C, C21C, C22C, C23C, C24C, C25C, C26C}
{N2A, C17A, C18A, C19A, C20A, C21A, C22A, C23A, C24A, C25A, C26A} sigma for
1-2: 0.01, 1-3: 0.04
as in
{N2B, C17B, C18B, C19B, C20B, C21B, C22B, C23B, C24B, C25B, C26B}
6. Others
 Sof(N2C)=Sof(C17C)=Sof(C18C)=Sof(H18c)=Sof(H18d)=Sof(C19C)=Sof(H19C)=
 Sof(C20C)=Sof(H20C)=Sof(C21C)=Sof(H21C)=Sof(C22C)=Sof(H22c)=Sof(H22d)=
 Sof(C23C)=Sof(H23C)=Sof(C24C)=Sof(H24c)=Sof(H24d)=Sof(C25C)=Sof(H25c)=
 Sof(H25d)=Sof(C26C)=Sof(H26c)=Sof(H26d)=1-FVAR(1)
 Sof(N2B)=Sof(C17B)=Sof(C18B)=Sof(H18a)=Sof(H18b)=Sof(C19B)=Sof(H19B)=
 Sof(C20B)=Sof(H20a)=Sof(H20b)=Sof(C21B)=Sof(H21B)=Sof(C22B)=Sof(H22a)=
 Sof(H22b)=Sof(C23B)=Sof(H23B)=Sof(C24B)=Sof(H24a)=Sof(H24b)=Sof(C25B)=
 Sof(H25a)=Sof(H25b)=Sof(C26B)=Sof(H26a)=Sof(H26b)=FVAR(1)
7.a Ternary CH refined with riding coordinates:
 C9A(H9A), C11A(H11A), C13A(H13A), C19A(H19A), C21A(H21A), C23A(H23A),
 C9B(H9B), C11B(H11B), C13B(H13B), C19B(H19B), C21B(H21B), C23B(H23B),
 C19C(H19C), C21C(H21C), C23C(H23C)
7.b Secondary CH2 refined with riding coordinates:
 C1A(H1Aa,H1Ab), C2A(H2Aa,H2Ab), C8A(H8Aa,H8Ab), C10A(H10c,H10d), C12A(H12c,
 H12d), C14A(H14c,H14d), C15A(H15c,H15d), C16A(H16c,H16d), C18A(H18e,H18f),
 C22A(H22e,H22f), C24A(H24e,H24f), C25A(H25e,H25f), C26A(H26e,H26f), C1B(H1Ba,
 H1Bb), C2B(H2Ba,H2Bb), C8B(H8Ba,H8Bb), C10B(H10a,H10b), C12B(H12a,H12b),
 C14B(H14a,H14b), C15B(H15a,H15b), C16B(H16a,H16b), C18B(H18a,H18b), C20B(H20a,
 H20b), C22B(H22a,H22b), C24B(H24a,H24b), C25B(H25a,H25b), C26B(H26a,H26b),
 C18C(H18c,H18d), C22C(H22c,H22d), C24C(H24c,H24d), C25C(H25c,H25d), C26C(H26c,
 H26d)
7.c Me refined with riding coordinates:
 C3A(H3Aa,H3Ab,H3Ac), C4A(H4Aa,H4Ab,H4Ac), C5A(H5Aa,H5Ab,H5Ac), C6A(H6Aa,H6Ab,
 H6Ac), C3B(H3Ba,H3Bb,H3Bc), C4B(H4Ba,H4Bb,H4Bc), C5B(H5Ba,H5Bb,H5Bc), C6B(H6Ba,
 H6Bb,H6Bc)
7.d Aromatic/amide H refined with riding coordinates:
 C20A(H20d), C20C(H20C)
;
_olex2_submission_special_instructions 'No special instructions were received'

loop_
_space_group_symop_id
_space_group_symop_operation_xyz
1 x,y,z
2 x,-y,z+1/2
3 x+1/2,y+1/2,z
4 x+1/2,-y+1/2,z+1/2

loop_
_atom_site_label
_atom_site_type_symbol
_atom_site_fract_x
_atom_site_fract_y
_atom_site_fract_z
_atom_site_U_iso_or_equiv
_atom_site_adp_type
_atom_site_occupancy
_atom_site_refinement_flags_posn
_atom_site_refinement_flags_adp
_atom_site_refinement_flags_occupancy
_atom_site_disorder_group
Si1A Si 0.78572(7) 0.12417(19) 0.50485(14) 0.0484(7) Uani 1.000000 . . . .
Si2A Si 0.71644(7) 0.3367(2) 0.53669(14) 0.0578(8) Uani 1.000000 . . . .
N1A N 0.74048(19) 0.0877(6) 0.4974(4) 0.0486(19) Uani 1.000000 . . . .
C1A C 0.7834(3) 0.2667(7) 0.5080(6) 0.063(3) Uani 1.000000 . . . .
H1Aa H 0.8074(3) 0.2932(7) 0.5171(6) 0.075(3) Uiso 1.000000 R . . .
H1Ab H 0.7727(3) 0.2913(7) 0.4622(6) 0.075(3) Uiso 1.000000 R . . .
C2A C 0.7629(3) 0.3086(9) 0.5622(6) 0.073(3) Uani 1.000000 . . . .
H2Aa H 0.7746(3) 0.3708(9) 0.5804(6) 0.088(4) Uiso 1.000000 R . . .
H2Ab H 0.7649(3) 0.2604(9) 0.6008(6) 0.088(4) Uiso 1.000000 R . . .
C3A C 0.8022(3) 0.0765(8) 0.4289(5) 0.067(3) Uani 1.000000 . . . .
H3Aa H 0.8267(3) 0.0949(8) 0.4312(5) 0.101(5) Uiso 1.000000 R . . .
H3Ab H 0.7999(3) 0.0038(8) 0.4274(5) 0.101(5) Uiso 1.000000 R . . .
H3Ac H 0.7887(3) 0.1053(8) 0.3874(5) 0.101(5) Uiso 1.000000 R . . .
C4A C 0.8113(3) 0.0821(9) 0.5861(5) 0.064(3) Uani 1.000000 . . . .
H4Aa H 0.8355(3) 0.1035(9) 0.5878(5) 0.096(4) Uiso 1.000000 R . . .
H4Ab H 0.8017(3) 0.1112(9) 0.6250(5) 0.096(4) Uiso 1.000000 R . . .
H4Ac H 0.8104(3) 0.0092(9) 0.5888(5) 0.096(4) Uiso 1.000000 R . . .
C5A C 0.6887(3) 0.3051(12) 0.6042(6) 0.096(4) Uani 1.000000 . . . .
H5Aa H 0.6946(3) 0.3493(12) 0.6440(6) 0.143(6) Uiso 1.000000 R . . .
H5Ab H 0.6642(3) 0.3138(12) 0.5851(6) 0.143(6) Uiso 1.000000 R . . .
H5Ac H 0.6929(3) 0.2357(12) 0.6188(6) 0.143(6) Uiso 1.000000 R . . .
C6A C 0.7107(3) 0.4692(9) 0.5126(6) 0.082(4) Uani 1.000000 . . . .
H6Aa H 0.7178(3) 0.5110(9) 0.5532(6) 0.123(5) Uiso 1.000000 R . . .
H6Ab H 0.7250(3) 0.4852(9) 0.4770(6) 0.123(5) Uiso 1.000000 R . . .
H6Ac H 0.6862(3) 0.4819(9) 0.4948(6) 0.123(5) Uiso 1.000000 R . . .
C7A C 0.7257(2) -0.0089(7) 0.5181(5) 0.047(2) Uani 1.000000 . . . .
C8A C 0.7290(3) -0.0191(9) 0.5940(5) 0.075(3) Uani 1.000000 . . . .
H8Aa H 0.7538(3) -0.0138(9) 0.6141(5) 0.090(4) Uiso 1.000000 R . . .
H8Ab H 0.7164(3) 0.0362(9) 0.6126(5) 0.090(4) Uiso 1.000000 R . . .
C9A C 0.7139(3) -0.1233(12) 0.6163(6) 0.096(4) Uani 1.000000 . . . .
H9A H 0.7170(3) -0.1308(12) 0.6675(6) 0.115(5) Uiso 1.000000 R . . .
C10A C 0.7334(4) -0.2023(9) 0.5833(6) 0.084(4) Uani 1.000000 . . . .
H10c H 0.7586(4) -0.1946(9) 0.5994(6) 0.101(4) Uiso 1.000000 R . . .
H10d H 0.7263(4) -0.2688(9) 0.5982(6) 0.101(4) Uiso 1.000000 R . . .
C11A C 0.7269(3) -0.1975(8) 0.5053(6) 0.077(3) Uani 1.000000 . . . .
H11A H 0.7387(3) -0.2545(8) 0.4856(6) 0.092(4) Uiso 1.000000 R . . .
C12A C 0.6899(4) -0.1972(9) 0.4772(6) 0.083(4) Uani 1.000000 . . . .
H12c H 0.6872(4) -0.1870(9) 0.4268(6) 0.100(4) Uiso 1.000000 R . . .
H12d H 0.6798(4) -0.2631(9) 0.4856(6) 0.100(4) Uiso 1.000000 R . . .
C13A C 0.6697(3) -0.1168(9) 0.5087(6) 0.074(3) Uani 1.000000 . . . .
H13A H 0.6444(3) -0.1207(9) 0.4900(6) 0.088(4) Uiso 1.000000 R . . .
C14A C 0.6858(3) -0.0134(9) 0.4882(6) 0.081(4) Uani 1.000000 . . . .
H14c H 0.6827(3) -0.0069(9) 0.4374(6) 0.097(4) Uiso 1.000000 R . . .
H14d H 0.6735(3) 0.0426(9) 0.5068(6) 0.097(4) Uiso 1.000000 R . . .
C15A C 0.6752(3) -0.1192(9) 0.5851(6) 0.078(3) Uani 1.000000 . . . .
H15c H 0.6646(3) -0.0590(9) 0.6024(6) 0.093(4) Uiso 1.000000 R . . .
H15d H 0.6632(3) -0.1782(9) 0.6007(6) 0.093(4) Uiso 1.000000 R . . .
C16A C 0.7423(3) -0.0985(9) 0.4849(6) 0.084(4) Uani 1.000000 . . . .
H16c H 0.7382(3) -0.0915(9) 0.4342(6) 0.101(4) Uiso 1.000000 R . . .
H16d H 0.7677(3) -0.0985(9) 0.5002(6) 0.101(4) Uiso 1.000000 R . . .
N2A N 0.7038(2) 0.2509(7) 0.4641(4) 0.062(2) Uani 1.000000 D . . .
C17A C 0.6826(2) 0.2701(7) 0.3932(4) 0.062(3) Uani 1.000000 D . . .
C18A C 0.6816(3) 0.1778(9) 0.3508(5) 0.093(4) Uani 1.000000 D . . .
H18e H 0.7055(3) 0.1583(9) 0.3447(5) 0.112(5) Uiso 1.000000 R . . .
H18f H 0.6713(3) 0.1225(9) 0.3742(5) 0.112(5) Uiso 1.000000 R . . .
C19A C 0.6593(3) 0.1982(11) 0.2785(5) 0.106(5) Uani 1.000000 D . . .
H19A H 0.6584(3) 0.1380(11) 0.2483(5) 0.127(6) Uiso 1.000000 R . . .
C20A C 0.6221(4) 0.2253(18) 0.2949(9) 0.222(14) Uani 1.000000 D . . .
H20d H 0.6017(4) 0.1883(18) 0.2788(9) 0.266(17) Uiso 1.000000 R . . .
C21A C 0.6228(3) 0.3158(17) 0.3389(6) 0.165(10) Uani 1.000000 D . . .
H21A H 0.5987(3) 0.3338(17) 0.3464(6) 0.198(12) Uiso 1.000000 R . . .
C22A C 0.6381(5) 0.3973(16) 0.3010(10) 0.27(2) Uani 1.000000 D . . .
H22e H 0.6230(5) 0.4090(16) 0.2565(10) 0.32(2) Uiso 1.000000 R . . .
H22f H 0.6387(5) 0.4596(16) 0.3283(10) 0.32(2) Uiso 1.000000 R . . .
C23A C 0.6737(5) 0.3742(12) 0.2879(6) 0.152(8) Uani 1.000000 D . . .
H23A H 0.6829(5) 0.4313(12) 0.2631(6) 0.182(10) Uiso 1.000000 R . . .
C24A C 0.6987(4) 0.3553(10) 0.3593(6) 0.114(5) Uani 1.000000 D . . .
H24e H 0.7000(4) 0.4156(10) 0.3887(6) 0.137(6) Uiso 1.000000 R . . .
H24f H 0.7224(4) 0.3378(10) 0.3511(6) 0.137(6) Uiso 1.000000 R . . .
C25A C 0.6458(3) 0.2967(14) 0.4077(5) 0.126(7) Uani 1.000000 D . . .
H25e H 0.6363(3) 0.2411(14) 0.4323(5) 0.151(9) Uiso 1.000000 R . . .
H25f H 0.6468(3) 0.3570(14) 0.4370(5) 0.151(9) Uiso 1.000000 R . . .
C26A C 0.6743(4) 0.2834(12) 0.2468(6) 0.115(6) Uani 1.000000 D . . .
H26e H 0.6986(4) 0.2677(12) 0.2415(6) 0.138(7) Uiso 1.000000 R . . .
H26f H 0.6612(4) 0.2950(12) 0.2003(6) 0.138(7) Uiso 1.000000 R . . .
B1A B 0.7205(3) 0.1638(10) 0.4797(6) 0.055(3) Uani 1.000000 . . . .
Si1B Si 0.43097(7) 1.86295(17) 0.24018(13) 0.0427(6) Uani 1.000000 . . . .
Si2B Si 0.47362(10) 1.7772(2) 0.07512(17) 0.0772(10) Uani 1.000000 . . . .
N1B N 0.44459(19) 1.7344(5) 0.2347(3) 0.0377(17) Uani 1.000000 . . . .
C1B C 0.4434(3) 1.9206(7) 0.1602(5) 0.057(3) Uani 1.000000 . . . .
H1Ba H 0.4311(3) 1.9852(7) 0.1521(5) 0.068(3) Uiso 1.000000 R . . .
H1Bb H 0.4686(3) 1.9349(7) 0.1684(5) 0.068(3) Uiso 1.000000 R . . .
C2B C 0.4354(4) 1.8573(8) 0.0952(5) 0.077(4) Uani 1.000000 . . . .
H2Ba H 0.4280(4) 1.9020(8) 0.0556(5) 0.093(4) Uiso 1.000000 R . . .
H2Bb H 0.4156(4) 1.8129(8) 0.1001(5) 0.093(4) Uiso 1.000000 R . . .
C3B C 0.4540(4) 1.9127(8) 0.3202(6) 0.096(5) Uani 1.000000 . . . .
H3Ba H 0.4473(4) 1.9824(8) 0.3252(6) 0.144(7) Uiso 1.000000 R . . .
H3Bb H 0.4480(4) 1.8738(8) 0.3590(6) 0.144(7) Uiso 1.000000 R . . .
H3Bc H 0.4791(4) 1.9086(8) 0.3197(6) 0.144(7) Uiso 1.000000 R . . .
C4B C 0.3843(3) 1.8775(7) 0.2370(8) 0.100(5) Uani 1.000000 . . . .
H4Ba H 0.3786(3) 1.9484(7) 0.2402(8) 0.150(8) Uiso 1.000000 R . . .
H4Bb H 0.3723(3) 1.8504(7) 0.1936(8) 0.150(8) Uiso 1.000000 R . . .
H4Bc H 0.3767(3) 1.8415(7) 0.2757(8) 0.150(8) Uiso 1.000000 R . . .
C5B C 0.4574(5) 1.6663(9) 0.0249(8) 0.121(6) Uani 1.000000 . . . .
H5Ba H 0.4456(5) 1.6871(9) -0.0204(8) 0.181(9) Uiso 1.000000 R . . .
H5Bb H 0.4770(5) 1.6227(9) 0.0192(8) 0.181(9) Uiso 1.000000 R . . .
H5Bc H 0.4411(5) 1.6301(9) 0.0493(8) 0.181(9) Uiso 1.000000 R . . .
C6B C 0.5015(4) 1.8523(9) 0.0260(7) 0.116(6) Uani 1.000000 . . . .
H6Ba H 0.4882(4) 1.8707(9) -0.0187(7) 0.174(9) Uiso 1.000000 R . . .
H6Bb H 0.5090(4) 1.9129(9) 0.0519(7) 0.174(9) Uiso 1.000000 R . . .
H6Bc H 0.5218(4) 1.8132(9) 0.0187(7) 0.174(9) Uiso 1.000000 R . . .
C7B C 0.4282(2) 1.6405(6) 0.2618(4) 0.045(2) Uani 1.000000 . . . .
C8B C 0.3928(2) 1.6252(7) 0.2214(5) 0.057(3) Uani 1.000000 . . . .
H8Ba H 0.3779(2) 1.6835(7) 0.2269(5) 0.069(3) Uiso 1.000000 R . . .
H8Bb H 0.3946(2) 1.6178(7) 0.1718(5) 0.069(3) Uiso 1.000000 R . . .
C9B C 0.3769(3) 1.5310(7) 0.2476(6) 0.059(3) Uani 1.000000 . . . .
H9B H 0.3535(3) 1.5208(7) 0.2198(6) 0.070(3) Uiso 1.000000 R . . .
C10B C 0.3724(5) 1.5435(9) 0.3175(9) 0.152(9) Uani 1.000000 . . . .
H10a H 0.3576(5) 1.6023(9) 0.3222(9) 0.182(10) Uiso 1.000000 R . . .
H10b H 0.3610(5) 1.4840(9) 0.3337(9) 0.182(10) Uiso 1.000000 R . . .
C11B C 0.4091(7) 1.5585(14) 0.3614(7) 0.182(12) Uani 1.000000 . . . .
H11B H 0.4067(7) 1.5655(14) 0.4112(7) 0.218(15) Uiso 1.000000 R . . .
C12B C 0.4328(6) 1.4678(16) 0.3510(10) 0.222(15) Uani 1.000000 . . . .
H12a H 0.4564(6) 1.4790(16) 0.3765(10) 0.266(18) Uiso 1.000000 R . . .
H12b H 0.4232(6) 1.4066(16) 0.3693(10) 0.266(18) Uiso 1.000000 R . . .
C13B C 0.4346(3) 1.4551(8) 0.2758(8) 0.100(5) Uani 1.000000 . . . .
H13B H 0.4497(3) 1.3972(8) 0.2682(8) 0.120(6) Uiso 1.000000 R . . .
C14B C 0.4502(3) 1.5524(8) 0.2527(8) 0.098(5) Uani 1.000000 . . . .
H14a H 0.4530(3) 1.5467(8) 0.2036(8) 0.118(6) Uiso 1.000000 R . . .
H14b H 0.4735(3) 1.5623(8) 0.2798(8) 0.118(6) Uiso 1.000000 R . . .
C15B C 0.3990(3) 1.4400(6) 0.2386(5) 0.062(3) Uani 1.000000 . . . .
H15a H 0.3885(3) 1.3803(6) 0.2570(5) 0.074(4) Uiso 1.000000 R . . .
H15b H 0.3999(3) 1.4290(6) 0.1891(5) 0.074(4) Uiso 1.000000 R . . .
C16B C 0.4276(5) 1.6537(9) 0.3360(6) 0.136(8) Uani 1.000000 . . . .
H16a H 0.4515(5) 1.6596(9) 0.3610(6) 0.163(10) Uiso 1.000000 R . . .
H16b H 0.4146(5) 1.7148(9) 0.3443(6) 0.163(10) Uiso 1.000000 R . . .
N2B N 0.49530(19) 1.7392(5) 0.1582(4) 0.064(2) Uani 0.578(16) D U P 1
C17B C 0.5332(4) 1.7376(13) 0.1989(8) 0.063(4) Uani 0.578(16) D U P 1
C18B C 0.5352(4) 1.7134(17) 0.2742(8) 0.079(5) Uani 0.578(16) D U P 1
H18a H 0.5227(4) 1.7653(17) 0.2966(8) 0.095(6) Uiso 0.578(16) R . P 1
H18b H 0.5235(4) 1.6488(17) 0.2792(8) 0.095(6) Uiso 0.578(16) R . P 1
C19B C 0.5742(4) 1.7072(16) 0.3119(10) 0.103(5) Uani 0.578(16) D U P 1
H19B H 0.5752(4) 1.6905(16) 0.3618(10) 0.123(7) Uiso 0.578(16) R . P 1
C20B C 0.5907(6) 1.6219(18) 0.2723(9) 0.109(6) Uani 0.578(16) D U P 1
H20a H 0.6151(6) 1.6110(18) 0.2937(9) 0.131(7) Uiso 0.578(16) R . P 1
H20b H 0.5778(6) 1.5591(18) 0.2759(9) 0.131(7) Uiso 0.578(16) R . P 1
C21B C 0.5897(4) 1.6487(15) 0.1987(9) 0.089(5) Uani 0.578(16) D U P 1
H21B H 0.6015(4) 1.5952(15) 0.1755(9) 0.107(6) Uiso 0.578(16) R . P 1
C22B C 0.6083(4) 1.7455(13) 0.1925(9) 0.071(5) Uani 0.578(16) D U P 1
H22a H 0.6331(4) 1.7390(13) 0.2127(9) 0.085(6) Uiso 0.578(16) R . P 1
H22b H 0.6070(4) 1.7644(13) 0.1435(9) 0.085(6) Uiso 0.578(16) R . P 1
C23B C 0.5910(4) 1.8226(16) 0.2304(8) 0.067(4) Uani 0.578(16) D U P 1
H23B H 0.6030(4) 1.8878(16) 0.2261(8) 0.081(5) Uiso 0.578(16) R . P 1
C24B C 0.5519(4) 1.8314(14) 0.1916(9) 0.056(5) Uani 0.578(16) D U P 1
H24a H 0.5400(4) 1.8870(14) 0.2115(9) 0.067(5) Uiso 0.578(16) R . P 1
H24b H 0.5520(4) 1.8458(14) 0.1422(9) 0.067(5) Uiso 0.578(16) R . P 1
C25B C 0.5524(4) 1.6549(13) 0.1652(10) 0.076(5) Uani 0.578(16) D U P 1
H25a H 0.5408(4) 1.5901(13) 0.1700(10) 0.091(6) Uiso 0.578(16) R . P 1
H25b H 0.5514(4) 1.6691(13) 0.1155(10) 0.091(6) Uiso 0.578(16) R . P 1
C26B C 0.5932(5) 1.7987(16) 0.3028(8) 0.086(5) Uani 0.578(16) D U P 1
H26a H 0.6178(5) 1.7906(16) 0.3234(8) 0.103(6) Uiso 0.578(16) R . P 1
H26b H 0.5832(5) 1.8541(16) 0.3269(8) 0.103(6) Uiso 0.578(16) R . P 1
N2C N 0.49530(19) 1.7392(5) 0.1582(4) 0.064(2) Uani 0.422(16) D U P 2
C17C C 0.5344(4) 1.7256(17) 0.1692(12) 0.146(11) Uani 0.422(16) D U P 2
C18C C 0.5399(5) 1.6652(17) 0.2331(13) 0.148(11) Uani 0.422(16) D U P 2
H18c H 0.5285(5) 1.6969(17) 0.2694(13) 0.178(13) Uiso 0.422(16) R . P 2
H18d H 0.5302(5) 1.5974(17) 0.2242(13) 0.178(13) Uiso 0.422(16) R . P 2
C19C C 0.5803(5) 1.6604(17) 0.2558(13) 0.172(11) Uani 0.422(16) D U P 2
H19C H 0.5869(5) 1.6244(17) 0.3004(13) 0.206(14) Uiso 0.422(16) R . P 2
C20C C 0.5947(8) 1.608(2) 0.1941(13) 0.182(12) Uani 0.422(16) D U P 2
H20C H 0.6069(8) 1.547(2) 0.1989(13) 0.218(15) Uiso 0.422(16) R . P 2
C21C C 0.5875(6) 1.6632(19) 0.1276(14) 0.179(12) Uani 0.422(16) D U P 2
H21C H 0.5978(6) 1.6274(19) 0.0907(14) 0.215(14) Uiso 0.422(16) R . P 2
C22C C 0.6022(7) 1.7667(19) 0.1380(15) 0.183(12) Uani 0.422(16) D U P 2
H22c H 0.6278(7) 1.7622(19) 0.1492(15) 0.220(14) Uiso 0.422(16) R . P 2
H22d H 0.5967(7) 1.8043(19) 0.0943(15) 0.220(14) Uiso 0.422(16) R . P 2
C23C C 0.5886(6) 1.823(2) 0.1939(13) 0.171(12) Uani 0.422(16) D U P 2
H23C H 0.5997(6) 1.890(2) 0.2011(13) 0.205(14) Uiso 0.422(16) R . P 2
C24C C 0.5470(6) 1.8315(18) 0.1744(17) 0.151(12) Uani 0.422(16) D U P 2
H24c H 0.5406(6) 1.8668(18) 0.1300(17) 0.182(14) Uiso 0.422(16) R . P 2
H24d H 0.5369(6) 1.8678(18) 0.2107(17) 0.182(14) Uiso 0.422(16) R . P 2
C25C C 0.5475(5) 1.672(2) 0.1086(13) 0.160(11) Uani 0.422(16) D U P 2
H25c H 0.5368(5) 1.605(2) 0.1016(13) 0.193(14) Uiso 0.422(16) R . P 2
H25d H 0.5415(5) 1.711(2) 0.0656(13) 0.193(14) Uiso 0.422(16) R . P 2
C26C C 0.5943(8) 1.7626(17) 0.2575(14) 0.176(12) Uani 0.422(16) D U P 2
H26c H 0.5845(8) 1.7998(17) 0.2936(14) 0.211(14) Uiso 0.422(16) R . P 2
H26d H 0.6197(8) 1.7582(17) 0.2725(14) 0.211(14) Uiso 0.422(16) R . P 2
B1B B 0.4718(3) 1.7273(7) 0.2018(6) 0.054(3) Uani 1.000000 . . . 2
C010 C 0.3832(3) 1.1656(6) 0.3464(5) 0.051(2) Uani 1.000000 . . . 2
C011 C 0.3303(2) 1.2548(7) 0.4537(5) 0.049(2) Uani 1.000000 . . . 2
C012 C 0.2685(3) 0.9090(8) 0.2414(5) 0.060(3) Uani 1.000000 . . . 2
C013 C 0.2748(2) 1.0072(6) 0.2604(5) 0.047(2) Uani 1.000000 . . . 2
C014 C 0.5276(2) 0.7577(6) 0.6571(5) 0.048(2) Uani 1.000000 . . . 2
C015 C 0.2859(3) 0.8360(7) 0.2742(5) 0.056(3) Uani 1.000000 . . . 2
C016 C 0.4637(3) 0.6701(9) 0.5620(5) 0.062(3) Uani 1.000000 . . . 2
C017 C 0.3485(2) 1.1662(6) 0.2382(5) 0.040(2) Uani 1.000000 . . . 2
C01A C 0.3336(3) 1.2771(8) 0.5218(6) 0.056(3) Uani 1.000000 . . . 2
C01D C 0.3165(2) 1.1659(6) 0.4249(4) 0.041(2) Uani 1.000000 . . . 2
C01E C 0.2999(2) 1.0360(6) 0.3156(4) 0.040(2) Uani 1.000000 . . . 2
C01F C 0.3195(3) 0.9526(7) 0.3439(4) 0.047(2) Uani 1.000000 . . . 2
C01G C 0.3041(2) 1.1058(7) 0.4720(4) 0.043(2) Uani 1.000000 . . . 2
C01H C 0.2884(3) 1.3250(7) 0.2837(4) 0.048(2) Uani 1.000000 . . . 2
C01I C 0.3126(3) 0.8583(7) 0.3261(5) 0.056(3) Uani 1.000000 . . . 2
C01J C 0.3490(2) 1.1624(6) 0.3082(4) 0.038(2) Uani 1.000000 . . . 2
C01M C 0.3059(3) 1.1280(9) 0.5415(5) 0.063(3) Uani 1.000000 . . . 2
C01N C 0.2294(4) 1.3789(11) 0.2747(6) 0.075(3) Uani 1.000000 . . . 2
C01Q C 0.2215(3) 1.2882(11) 0.3001(6) 0.072(3) Uani 1.000000 . . . 2
C01T C 0.5807(3) 0.6440(9) 0.5719(6) 0.072(3) Uani 1.000000 . . . 2
C01V C 0.5177(2) 0.8443(7) 0.6882(6) 0.057(3) Uani 1.000000 . . . 2
C01W C 0.2822(2) 1.2343(6) 0.3100(4) 0.042(2) Uani 1.000000 . . . 2
C01Y C 0.5327(3) 0.6782(8) 0.7025(5) 0.057(3) Uani 1.000000 . . . 2
C01Z C 0.2629(3) 1.4000(7) 0.2653(5) 0.058(3) Uani 1.000000 . . . 2
C022 C 0.5164(3) 0.8533(10) 0.7562(8) 0.087(5) Uani 1.000000 . . . 2
C025 C 0.3779(3) 1.1716(6) 0.2062(5) 0.051(2) Uani 1.000000 . . . 2
C026 C 0.4626(3) 0.8310(10) 0.5199(7) 0.085(4) Uani 1.000000 . . . 2
C028 C 0.4821(3) 0.7525(8) 0.5490(5) 0.060(3) Uani 1.000000 . . . 2
C02A C 0.5701(3) 0.9148(9) 0.5724(8) 0.078(4) Uani 1.000000 . . . 2
C02B C 0.5226(3) 0.7682(15) 0.7970(6) 0.102(5) Uani 1.000000 . . . 2
C02E C 0.2475(3) 1.2211(8) 0.3206(5) 0.052(2) Uani 1.000000 . . . 2
C02H C 0.5453(3) 0.6602(8) 0.5453(5) 0.068(3) Uani 1.000000 . . . 2
C02I C 0.3216(3) 1.2152(9) 0.5656(5) 0.057(3) Uani 1.000000 . . . 2
C02Q C 0.5457(3) 0.8499(9) 0.5400(6) 0.076(3) Uani 1.000000 . . . 2
C02R C 0.4271(3) 0.6632(10) 0.5454(5) 0.063(3) Uani 1.000000 . . . 2
C02T C 0.5318(3) 0.6829(12) 0.7696(6) 0.084(4) Uani 1.000000 . . . 2
C03T C 0.5395(4) 0.8644(15) 0.4702(9) 0.129(7) Uani 1.000000 . . . 2
C043 C 0.5795(5) 1.0006(15) 0.4736(13) 0.139(8) Uani 1.000000 . . . 2
C4 C 0.5859(7) 0.504(2) 0.5079(15) 0.26(2) Uani 1.000000 . . . 2
C5 C 0.5514(8) 0.508(2) 0.4816(13) 0.243(17) Uani 1.000000 . . . 2
C24 C 0.5337(4) 0.5901(17) 0.4986(8) 0.151(9) Uani 1.000000 . . . 2
C77 C 0.6004(5) 0.5651(16) 0.5551(8) 0.125(6) Uani 1.000000 . . . 2
C15 C 0.4085(3) 0.7479(13) 0.5181(6) 0.085(4) Uani 1.000000 . . . 2
C13 C 0.4260(4) 0.8265(13) 0.5054(7) 0.104(5) Uani 1.000000 . . . 2
B02W B 0.3121(3) 1.1496(7) 0.3411(6) 0.041(2) Uani 1.000000 . . . 2
B030 B 0.5255(3) 0.7545(8) 0.5731(6) 0.054(3) Uani 1.000000 . . . 2
F005 F 0.38869(13) 1.1599(4) 0.4149(3) 0.0570(14) Uani 1.000000 . . . 2
F006 F 0.25525(13) 1.0777(4) 0.2227(3) 0.0575(14) Uani 1.000000 . . . 2
F007 F 0.32005(15) 1.3517(3) 0.2708(3) 0.0575(14) Uani 1.000000 . . . 2
F008 F 0.31777(13) 1.1647(4) 0.1960(2) 0.0521(13) Uani 1.000000 . . . 2
F009 F 0.34296(14) 1.3209(4) 0.4112(3) 0.0592(15) Uani 1.000000 . . . 2
F00A F 0.34600(14) 0.9700(3) 0.3954(3) 0.0570(14) Uani 1.000000 . . . 2
F00B F 0.24232(18) 0.8922(5) 0.1871(3) 0.088(2) Uani 1.000000 . . . 2
F00D F 0.34918(16) 1.3647(4) 0.5451(3) 0.081(2) Uani 1.000000 . . . 2
F00E F 0.44403(13) 1.1773(4) 0.3538(3) 0.0727(17) Uani 1.000000 . . . 2
F00F F 0.47933(17) 0.5903(5) 0.5930(3) 0.0776(18) Uani 1.000000 . . . 2
F00G F 0.59657(16) 0.7076(5) 0.6188(3) 0.0784(18) Uani 1.000000 . . . 2
F00H F 0.37467(15) 1.1749(4) 0.1360(3) 0.0704(16) Uani 1.000000 . . . 2
F00I F 0.54334(17) 0.5876(4) 0.6774(3) 0.0750(18) Uani 1.000000 . . . 2
F00J F 0.29293(18) 1.0640(5) 0.5841(3) 0.0865(19) Uani 1.000000 . . . 2
F00K F 0.43890(15) 1.1858(5) 0.2129(3) 0.0758(18) Uani 1.000000 . . . 2
F00L F 0.18861(16) 1.2685(6) 0.3081(3) 0.100(2) Uani 1.000000 . . . 2
F00M F 0.33159(18) 0.7823(4) 0.3595(3) 0.0724(17) Uani 1.000000 . . . 2
F00N F 0.23848(14) 1.1363(5) 0.3497(3) 0.0671(16) Uani 1.000000 . . . 2
F00O F 0.2797(2) 0.7382(4) 0.2553(3) 0.095(2) Uani 1.000000 . . . 2
F00P F 0.57872(16) 0.9069(5) 0.6423(5) 0.102(3) Uani 1.000000 . . . 2
F00Q F 0.32358(19) 1.2391(6) 0.6340(3) 0.096(2) Uani 1.000000 . . . 2
F00R F 0.27195(19) 1.4866(5) 0.2415(3) 0.086(2) Uani 1.000000 . . . 2
F00T F 0.2043(2) 1.4490(7) 0.2572(3) 0.115(3) Uani 1.000000 . . . 2
F00U F 0.37397(17) 0.7405(7) 0.5007(4) 0.109(3) Uani 1.000000 . . . 2
F00W F 0.50957(15) 0.9256(4) 0.6503(4) 0.094(2) Uani 1.000000 . . . 2
F00X F 0.41045(19) 0.5809(6) 0.5585(4) 0.099(2) Uani 1.000000 . . . 2
F00Y F 0.47684(17) 0.9189(6) 0.5064(4) 0.121(3) Uani 1.000000 . . . 2
F019 F 0.50666(19) 0.9339(7) 0.7866(5) 0.152(4) Uani 1.000000 . . . 2
F01L F 0.5208(2) 0.7732(10) 0.8656(4) 0.169(5) Uani 1.000000 . . . 2
F01P F 0.6337(3) 0.5583(8) 0.5791(5) 0.153(4) Uani 1.000000 . . . 2
F01R F 0.5376(2) 0.5962(8) 0.8072(4) 0.134(4) Uani 1.000000 . . . 2
F023 F 0.5192(2) 0.8062(11) 0.4303(4) 0.175(5) Uani 1.000000 . . . 2
F03L F 0.5507(3) 0.9538(14) 0.3696(6) 0.276(11) Uani 1.000000 . . . 2
F6 F 0.6030(4) 0.4216(14) 0.4906(8) 0.47(2) Uani 1.000000 . . . 2
F11 F 0.5364(4) 0.4413(14) 0.4361(8) 0.43(2) Uani 1.000000 . . . 2
F41 F 0.5009(3) 0.5958(10) 0.4632(4) 0.174(5) Uani 1.000000 . . . 2
F35 F 0.28728(15) 1.0177(4) 0.4526(3) 0.0614(15) Uani 1.000000 . . . .
F34 F 0.6105(2) 1.0479(8) 0.5806(6) 0.195(6) Uani 1.000000 . . . .
F36 F 0.40924(19) 0.9113(8) 0.4777(5) 0.154(4) Uani 1.000000 . . . .
C22 C 0.4099(2) 1.1765(7) 0.2438(6) 0.052(2) Uani 1.000000 . . . .
C21 C 0.4120(2) 1.1726(7) 0.3145(6) 0.057(3) Uani 1.000000 . . . .
F33 F 0.5968(3) 1.0790(10) 0.4493(7) 0.218(7) Uani 1.000000 . . . .
C32 C 0.5877(4) 0.9902(11) 0.5406(11) 0.119(6) Uani 1.000000 . . . .
C31 C 0.5575(5) 0.933(2) 0.4339(9) 0.166(10) Uani 1.000000 . . . .

loop_
_atom_site_aniso_label
_atom_site_aniso_U_11
_atom_site_aniso_U_22
_atom_site_aniso_U_33
_atom_site_aniso_U_12
_atom_site_aniso_U_13
_atom_site_aniso_U_23
Si1A 0.0352(14) 0.0589(16) 0.0516(16) 0.0127(13) 0.0084(12) 0.0075(13)
Si2A 0.0482(18) 0.0673(18) 0.0579(18) 0.0103(14) 0.0078(14) -0.0028(14)
N1A 0.037(4) 0.055(5) 0.052(5) 0.010(4) 0.004(4) 0.004(4)
C1A 0.037(6) 0.063(6) 0.089(8) 0.003(5) 0.008(5) 0.012(6)
C2A 0.061(7) 0.085(8) 0.070(7) 0.021(6) -0.003(6) -0.007(6)
C3A 0.068(7) 0.069(7) 0.073(8) 0.007(6) 0.038(6) 0.008(6)
C4A 0.053(7) 0.099(8) 0.040(6) 0.014(6) 0.008(5) -0.003(5)
C5A 0.080(9) 0.157(13) 0.055(7) 0.005(9) 0.026(6) -0.010(7)
C6A 0.057(8) 0.092(8) 0.093(9) 0.019(6) 0.000(6) -0.016(7)
C7A 0.042(6) 0.048(5) 0.050(6) 0.009(5) 0.008(4) -0.006(4)
C8A 0.081(9) 0.090(8) 0.056(7) -0.023(7) 0.013(6) 0.011(6)
C9A 0.075(9) 0.157(13) 0.052(8) 0.001(9) -0.000(7) 0.023(8)
C10A 0.104(11) 0.078(8) 0.073(9) 0.017(8) 0.018(8) 0.022(6)
C11A 0.091(10) 0.055(7) 0.086(9) 0.017(6) 0.022(7) -0.011(6)
C12A 0.103(11) 0.078(8) 0.065(8) 0.007(7) 0.002(7) -0.002(6)
C13A 0.061(8) 0.102(9) 0.060(7) 0.013(7) 0.018(6) 0.007(6)
C14A 0.081(9) 0.079(8) 0.084(9) -0.001(7) 0.019(7) 0.010(6)
C15A 0.078(9) 0.079(8) 0.077(9) 0.016(6) 0.016(7) -0.004(6)
C16A 0.088(10) 0.092(9) 0.077(8) 0.019(7) 0.029(7) 0.017(7)
N2A 0.044(5) 0.079(6) 0.064(6) 0.013(5) 0.009(4) 0.009(4)
C17A 0.052(6) 0.100(8) 0.034(6) 0.029(6) 0.003(5) -0.004(6)
C18A 0.094(10) 0.126(11) 0.053(7) 0.010(8) -0.013(7) -0.003(7)
C19A 0.092(11) 0.162(14) 0.056(8) -0.003(10) -0.017(7) 0.003(9)
C20A 0.100(16) 0.41(4) 0.131(18) 0.03(2) -0.058(13) -0.10(2)
C21A 0.058(10) 0.34(3) 0.085(13) 0.100(15) -0.012(9) -0.004(16)
C22A 0.35(4) 0.32(4) 0.106(18) 0.26(3) -0.06(2) -0.023(19)
C23A 0.25(3) 0.152(16) 0.048(9) 0.046(16) 0.023(12) 0.019(10)
C24A 0.161(16) 0.103(11) 0.078(10) 0.022(10) 0.018(9) 0.036(8)
C25A 0.049(8) 0.29(2) 0.042(7) 0.077(10) 0.004(6) -0.006(9)
C26A 0.109(12) 0.189(17) 0.046(8) 0.029(11) 0.005(8) 0.001(10)
B1A 0.041(7) 0.070(8) 0.053(7) 0.005(7) 0.006(6) -0.007(6)
Si1B 0.0466(16) 0.0338(13) 0.0480(15) -0.0085(11) 0.0086(12) 0.0013(11)
Si2B 0.105(3) 0.0471(17) 0.089(2) -0.0145(17) 0.046(2) -0.0089(16)
N1B 0.047(5) 0.028(4) 0.038(4) 0.003(3) 0.004(4) 0.006(3)
C1B 0.058(7) 0.049(6) 0.070(7) 0.012(5) 0.029(5) 0.016(5)
C2B 0.128(11) 0.062(7) 0.041(6) 0.013(7) 0.012(6) 0.007(5)
C3B 0.151(14) 0.061(7) 0.065(8) -0.041(8) -0.019(8) 0.000(6)
C4B 0.060(8) 0.029(5) 0.227(17) -0.011(5) 0.071(9) -0.016(7)
C5B 0.183(17) 0.058(8) 0.136(13) -0.003(9) 0.068(12) -0.020(8)
C6B 0.188(16) 0.072(8) 0.109(11) -0.055(10) 0.094(11) -0.026(7)
C7B 0.040(5) 0.038(5) 0.052(6) -0.017(4) -0.013(4) 0.015(4)
C8B 0.044(6) 0.042(5) 0.080(7) -0.016(5) -0.009(5) -0.005(5)
C9B 0.061(7) 0.041(6) 0.077(8) -0.019(5) 0.019(6) 0.004(5)
C10B 0.23(2) 0.056(8) 0.216(19) -0.078(11) 0.174(17) -0.064(10)
C11B 0.39(3) 0.114(13) 0.038(8) -0.156(19) 0.023(13) -0.011(8)
C12B 0.27(3) 0.169(18) 0.167(19) -0.176(19) -0.149(18) 0.137(16)
C13B 0.047(7) 0.050(7) 0.191(15) -0.027(6) -0.021(9) 0.051(8)
C14B 0.051(7) 0.051(7) 0.190(16) -0.001(6) 0.008(8) 0.045(8)
C15B 0.074(8) 0.023(5) 0.085(8) -0.008(5) 0.004(6) 0.008(5)
C16B 0.28(2) 0.081(9) 0.045(7) -0.120(12) 0.023(10) -0.009(6)
N2B 0.041(4) 0.034(4) 0.118(7) 0.006(3) 0.011(4) 0.017(4)
C17B 0.034(6) 0.053(8) 0.101(8) 0.005(3) 0.003(4) 0.011(4)
C18B 0.040(7) 0.091(11) 0.104(8) 0.009(4) 0.002(4) 0.022(4)
C19B 0.045(8) 0.137(11) 0.120(9) 0.010(4) -0.004(4) 0.021(5)
C20B 0.061(10) 0.132(11) 0.130(10) 0.020(5) -0.001(5) 0.023(5)
C21B 0.047(7) 0.089(9) 0.127(10) 0.016(4) -0.004(4) 0.007(5)
C22B 0.039(8) 0.092(9) 0.078(10) 0.016(4) -0.005(4) -0.003(5)
C23B 0.030(7) 0.090(9) 0.080(8) 0.004(4) 0.001(4) -0.006(5)
C24B 0.033(7) 0.059(8) 0.076(9) 0.002(3) 0.008(4) -0.003(4)
C25B 0.048(7) 0.059(8) 0.116(10) 0.014(4) 0.000(4) 0.006(5)
C26B 0.037(8) 0.132(11) 0.087(8) 0.014(5) 0.005(4) 0.007(5)
N2C 0.041(4) 0.034(4) 0.118(7) 0.006(3) 0.011(4) 0.017(4)
C17C 0.029(10) 0.025(10) 0.40(3) 0.003(6) 0.090(12) -0.038(10)
C18C 0.047(10) 0.016(10) 0.40(3) 0.005(6) 0.087(12) -0.041(10)
C19C 0.051(11) 0.046(11) 0.43(3) 0.006(7) 0.084(12) -0.035(10)
C20C 0.065(13) 0.058(12) 0.44(3) 0.008(7) 0.094(12) -0.041(11)
C21C 0.055(11) 0.063(12) 0.44(3) 0.008(7) 0.100(12) -0.039(10)
C22C 0.059(13) 0.065(11) 0.44(3) 0.006(7) 0.097(12) -0.039(11)
C23C 0.042(12) 0.049(11) 0.44(3) -0.001(6) 0.088(12) -0.035(10)
C24C 0.043(11) 0.028(10) 0.40(3) -0.002(6) 0.092(12) -0.041(10)
C25C 0.059(11) 0.037(11) 0.41(3) 0.006(7) 0.103(12) -0.044(10)
C26C 0.061(13) 0.047(11) 0.43(3) 0.001(7) 0.085(12) -0.036(10)
B1B 0.055(8) 0.034(6) 0.070(8) 0.008(5) 0.000(7) 0.018(5)
C010 0.044(6) 0.037(5) 0.070(8) 0.005(4) 0.000(5) 0.002(5)
C011 0.047(6) 0.045(6) 0.050(6) 0.016(5) -0.007(5) -0.004(5)
C012 0.081(8) 0.062(7) 0.037(6) -0.043(6) 0.012(5) -0.005(5)
C013 0.048(6) 0.039(5) 0.056(6) -0.001(5) 0.015(5) 0.003(5)
C014 0.053(6) 0.038(5) 0.047(6) 0.019(4) -0.010(4) -0.006(4)
C015 0.083(8) 0.044(6) 0.046(6) -0.025(6) 0.027(6) -0.012(5)
C016 0.065(8) 0.075(8) 0.042(6) -0.002(7) -0.007(5) -0.021(5)
C017 0.022(5) 0.042(5) 0.056(6) -0.011(4) 0.003(4) 0.009(4)
C01A 0.045(6) 0.055(6) 0.061(7) 0.021(5) -0.014(5) -0.005(6)
C01D 0.033(5) 0.044(5) 0.045(5) 0.020(4) 0.001(4) -0.006(4)
C01E 0.045(6) 0.033(5) 0.043(5) -0.015(4) 0.006(4) -0.003(4)
C01F 0.054(6) 0.055(6) 0.036(5) -0.007(5) 0.013(5) -0.008(5)
C01G 0.044(6) 0.049(6) 0.036(6) 0.003(4) 0.003(4) -0.005(4)
C01H 0.047(6) 0.052(6) 0.040(5) 0.005(5) -0.013(4) -0.010(4)
C01I 0.083(8) 0.046(6) 0.045(6) -0.014(6) 0.032(6) 0.003(5)
C01J 0.031(5) 0.036(5) 0.046(6) 0.008(4) -0.000(4) 0.005(4)
C01M 0.067(7) 0.083(8) 0.038(6) 0.014(6) 0.006(5) 0.010(6)
C01N 0.067(9) 0.106(10) 0.050(7) 0.036(8) -0.002(6) -0.005(6)
C01Q 0.030(7) 0.128(11) 0.055(7) 0.009(7) -0.002(5) -0.020(7)
C01T 0.079(9) 0.081(8) 0.061(7) 0.030(7) 0.029(7) -0.017(6)
C01V 0.030(5) 0.053(7) 0.080(8) 0.017(5) -0.013(5) -0.042(6)
C01W 0.030(5) 0.048(6) 0.048(6) 0.004(4) 0.001(4) 0.007(4)
C01Y 0.047(6) 0.064(7) 0.060(7) 0.015(5) 0.004(5) -0.007(5)
C01Z 0.085(9) 0.043(6) 0.044(6) 0.037(6) -0.001(6) 0.003(4)
C022 0.032(6) 0.092(9) 0.123(12) 0.031(6) -0.029(7) -0.073(9)
C025 0.049(7) 0.039(5) 0.064(7) -0.005(4) 0.002(5) 0.001(5)
C026 0.034(7) 0.085(9) 0.129(11) -0.015(7) -0.006(7) 0.001(8)
C028 0.037(6) 0.068(7) 0.065(7) -0.008(6) -0.023(5) -0.012(5)
C02A 0.028(6) 0.077(8) 0.128(12) 0.006(6) 0.009(7) 0.016(8)
C02B 0.034(7) 0.221(18) 0.047(8) 0.038(9) -0.015(5) -0.046(10)
C02E 0.040(6) 0.067(7) 0.049(6) 0.011(5) 0.009(5) -0.004(5)
C02H 0.065(8) 0.076(7) 0.062(7) -0.009(6) 0.008(6) -0.011(6)
C02I 0.061(7) 0.072(7) 0.036(6) 0.008(6) -0.005(5) -0.010(5)
C02Q 0.044(7) 0.087(8) 0.089(9) 0.010(6) -0.010(6) 0.019(7)
C02R 0.057(8) 0.093(9) 0.039(6) -0.029(7) 0.011(5) -0.027(6)
C02T 0.061(8) 0.151(12) 0.039(7) 0.044(8) 0.009(6) 0.007(8)
C03T 0.083(12) 0.190(17) 0.106(13) 0.011(11) -0.018(10) 0.094(12)
C043 0.087(14) 0.123(15) 0.22(2) 0.040(12) 0.048(17) 0.079(17)
C4 0.19(3) 0.26(3) 0.38(4) -0.02(2) 0.15(3) -0.25(3)
C5 0.22(3) 0.26(3) 0.27(3) -0.09(3) 0.13(3) -0.24(3)
C24 0.079(11) 0.26(2) 0.124(13) -0.041(13) 0.044(10) -0.137(15)
C77 0.099(14) 0.175(17) 0.112(13) 0.032(12) 0.048(10) -0.041(12)
C15 0.053(9) 0.142(13) 0.059(8) -0.034(9) 0.005(6) -0.011(8)
C13 0.069(10) 0.158(14) 0.071(9) 0.007(10) -0.032(7) 0.029(9)
B02W 0.033(6) 0.024(5) 0.065(7) -0.001(4) 0.007(5) 0.002(4)
B030 0.051(7) 0.051(6) 0.052(7) 0.015(6) -0.014(6) -0.010(5)
F005 0.044(3) 0.058(3) 0.065(4) 0.006(3) -0.007(3) -0.004(3)
F006 0.048(3) 0.075(4) 0.047(3) -0.017(3) -0.002(3) -0.005(3)
F007 0.056(4) 0.043(3) 0.069(4) -0.004(3) -0.007(3) 0.014(2)
F008 0.045(3) 0.071(3) 0.039(3) -0.003(2) 0.003(2) 0.005(2)
F009 0.061(4) 0.042(3) 0.070(4) -0.002(3) -0.007(3) 0.002(3)
F00A 0.062(4) 0.039(3) 0.070(4) 0.005(2) 0.008(3) 0.005(2)
F00B 0.098(5) 0.100(5) 0.063(4) -0.049(4) 0.004(4) -0.018(3)
F00D 0.079(5) 0.073(4) 0.077(4) 0.016(3) -0.031(3) -0.031(3)
F00E 0.022(3) 0.080(4) 0.109(5) -0.001(3) -0.013(3) -0.015(3)
F00F 0.081(5) 0.061(4) 0.089(5) -0.008(3) 0.005(4) -0.014(3)
F00G 0.063(4) 0.092(5) 0.078(4) 0.027(3) 0.002(3) -0.014(4)
F00H 0.067(4) 0.077(4) 0.073(5) -0.014(3) 0.030(3) -0.004(3)
F00I 0.099(5) 0.051(3) 0.076(4) 0.034(3) 0.019(4) 0.013(3)
F00J 0.103(5) 0.110(5) 0.051(4) 0.002(4) 0.024(3) 0.014(4)
F00K 0.048(4) 0.082(4) 0.103(5) 0.001(3) 0.027(3) -0.017(3)
F00L 0.040(4) 0.183(8) 0.077(5) 0.028(4) 0.015(3) -0.012(5)
F00M 0.106(5) 0.043(3) 0.077(4) -0.002(3) 0.040(4) 0.005(3)
F00N 0.046(3) 0.092(4) 0.064(4) -0.014(3) 0.014(3) -0.004(3)
F00O 0.157(7) 0.048(4) 0.086(5) -0.031(4) 0.033(4) -0.013(3)
F00P 0.042(4) 0.087(5) 0.176(8) -0.005(3) 0.011(5) -0.039(5)
F00Q 0.102(6) 0.130(6) 0.051(4) 0.010(4) -0.005(4) -0.027(4)
F00R 0.118(6) 0.063(4) 0.072(4) 0.035(4) -0.006(4) 0.016(3)
F00T 0.091(5) 0.179(8) 0.073(4) 0.094(6) 0.007(4) 0.015(5)
F00U 0.043(4) 0.193(8) 0.090(5) -0.027(5) 0.002(4) -0.008(5)
F00W 0.046(4) 0.042(4) 0.193(8) 0.011(3) 0.009(4) -0.025(4)
F00X 0.089(5) 0.111(5) 0.103(5) -0.041(5) 0.037(4) -0.030(4)
F00Y 0.047(4) 0.123(6) 0.181(8) 0.007(4) -0.026(4) 0.080(6)
F019 0.076(5) 0.171(8) 0.207(10) 0.009(5) 0.016(5) -0.155(8)
F01L 0.087(6) 0.372(16) 0.048(5) 0.054(8) 0.013(4) -0.059(6)
F01P 0.093(7) 0.153(8) 0.227(12) 0.040(6) 0.066(7) -0.039(8)
F01R 0.085(5) 0.245(11) 0.076(5) 0.043(6) 0.021(4) 0.082(6)
F023 0.090(7) 0.340(16) 0.082(6) -0.020(8) -0.028(5) 0.097(8)
F03L 0.119(9) 0.49(3) 0.212(13) 0.004(11) -0.009(8) 0.262(17)
F6 0.26(2) 0.40(3) 0.81(5) -0.003(18) 0.28(3) -0.43(3)
F11 0.267(19) 0.53(4) 0.52(3) -0.13(2) 0.19(2) -0.48(3)
F41 0.147(9) 0.292(14) 0.092(6) -0.074(9) 0.047(6) -0.124(8)
F35 0.077(4) 0.061(3) 0.051(3) -0.008(3) 0.027(3) -0.004(3)
F34 0.076(6) 0.132(8) 0.39(2) -0.053(6) 0.079(9) -0.014(10)
F36 0.048(4) 0.184(9) 0.211(10) 0.005(5) -0.039(5) 0.081(8)
C22 0.028(6) 0.047(5) 0.080(8) -0.005(4) 0.009(5) -0.011(5)
C21 0.028(6) 0.034(5) 0.105(10) -0.000(4) -0.005(6) -0.008(5)
F33 0.121(9) 0.199(12) 0.36(2) 0.042(8) 0.121(11) 0.136(13)
C32 0.052(9) 0.067(9) 0.24(2) 0.005(8) 0.015(12) 0.017(12)
C31 0.087(12) 0.31(3) 0.095(13) -0.035(16) -0.020(10) 0.109(16)

loop_
_atom_type_symbol
_atom_type_scat_dispersion_real
_atom_type_scat_dispersion_imag
_atom_type_scat_Cromer_Mann_a1
_atom_type_scat_Cromer_Mann_a2
_atom_type_scat_Cromer_Mann_a3
_atom_type_scat_Cromer_Mann_a4
_atom_type_scat_Cromer_Mann_b1
_atom_type_scat_Cromer_Mann_b2
_atom_type_scat_Cromer_Mann_b3
_atom_type_scat_Cromer_Mann_b4
_atom_type_scat_Cromer_Mann_c
_atom_type_scat_source
_atom_type_scat_dispersion_source
B 0.00156 0.00068 2.05450 1.33260 1.09790 0.70680 23.21850 1.02100 60.34980 0.14030 -0.19320 'International Tables Volume C Table 6.1.1.4 (pp. 500-502)' 'Brennan, Cowan, Rev. Sci. Instrum., 1992, 63, 850'
C 0.00313 0.00162 2.31000 1.02000 1.58860 0.86500 20.84390 10.20750 0.56870 51.65120 0.21560 'International Tables Volume C Table 6.1.1.4 (pp. 500-502)' 'Brennan, Cowan, Rev. Sci. Instrum., 1992, 63, 850'
F 0.01756 0.01033 3.53920 2.64120 1.51700 1.02430 10.28250 4.29440 0.26150 26.14760 0.27760 'International Tables Volume C Table 6.1.1.4 (pp. 500-502)' 'Brennan, Cowan, Rev. Sci. Instrum., 1992, 63, 850'
H 0.00000 0.00000 0.49300 0.32291 0.14019 0.04081 10.51090 26.12570 3.14236 57.79970 0.00304 'International Tables Volume C Table 6.1.1.4 (pp. 500-502)' 'Brennan, Cowan, Rev. Sci. Instrum., 1992, 63, 850'
N 0.00612 0.00332 12.21260 3.13220 2.01250 1.16630 0.00570 9.89330 28.99750 0.58260 -11.52900 'International Tables Volume C Table 6.1.1.4 (pp. 500-502)' 'Brennan, Cowan, Rev. Sci. Instrum., 1992, 63, 850'
Si 0.08275 0.07119 6.29150 3.03530 1.98910 1.54100 2.43860 32.33370 0.67850 81.69370 1.14070 'International Tables Volume C Table 6.1.1.4 (pp. 500-502)' 'Brennan, Cowan, Rev. Sci. Instrum., 1992, 63, 850'

loop_
_geom_angle_atom_site_label_1
_geom_angle_atom_site_label_2
_geom_angle_atom_site_label_3
_geom_angle
_geom_angle_site_symmetry_1
_geom_angle_site_symmetry_3
_geom_angle_publ_flag
C1A Si1A N1A 102.9(4) . . ?
C3A Si1A N1A 107.1(4) . . ?
C3A Si1A C1A 113.6(5) . . ?
C4A Si1A N1A 112.4(4) . . ?
C4A Si1A C1A 107.4(5) . . ?
C4A Si1A C3A 113.0(5) . . ?
C5A Si2A C2A 114.0(6) . . ?
C6A Si2A C2A 110.1(6) . . ?
C6A Si2A C5A 109.7(6) . . ?
N2A Si2A C2A 102.8(4) . . ?
N2A Si2A C5A 106.9(5) . . ?
N2A Si2A C6A 113.3(5) . . ?
C7A N1A Si1A 128.3(6) . . ?
B1A N1A Si1A 110.2(7) . . ?
B1A N1A C7A 120.9(8) . . ?
H1Aa C1A Si1A 108.5(3) . . ?
H1Ab C1A Si1A 108.5(4) . . ?
H1Ab C1A H1Aa 107.5 . . ?
C2A C1A Si1A 114.9(8) . . ?
C2A C1A H1Aa 108.5(6) . . ?
C2A C1A H1Ab 108.5(6) . . ?
C1A C2A Si2A 118.6(8) . . ?
H2Aa C2A Si2A 107.7(4) . . ?
H2Aa C2A C1A 107.7(6) . . ?
H2Ab C2A Si2A 107.7(4) . . ?
H2Ab C2A C1A 107.7(6) . . ?
H2Ab C2A H2Aa 107.1 . . ?
H3Aa C3A Si1A 109.5 . . ?
H3Ab C3A Si1A 109.5 . . ?
H3Ab C3A H3Aa 109.5 . . ?
H3Ac C3A Si1A 109.5 . . ?
H3Ac C3A H3Aa 109.5 . . ?
H3Ac C3A H3Ab 109.5 . . ?
H4Aa C4A Si1A 109.5 . . ?
H4Ab C4A Si1A 109.5 . . ?
H4Ab C4A H4Aa 109.5 . . ?
H4Ac C4A Si1A 109.5 . . ?
H4Ac C4A H4Aa 109.5 . . ?
H4Ac C4A H4Ab 109.5 . . ?
H5Aa C5A Si2A 109.5 . . ?
H5Ab C5A Si2A 109.5 . . ?
H5Ab C5A H5Aa 109.5 . . ?
H5Ac C5A Si2A 109.5 . . ?
H5Ac C5A H5Aa 109.5 . . ?
H5Ac C5A H5Ab 109.5 . . ?
H6Aa C6A Si2A 109.5 . . ?
H6Ab C6A Si2A 109.5 . . ?
H6Ab C6A H6Aa 109.5 . . ?
H6Ac C6A Si2A 109.5 . . ?
H6Ac C6A H6Aa 109.5 . . ?
H6Ac C6A H6Ab 109.5 . . ?
C8A C7A N1A 111.9(8) . . ?
C14A C7A N1A 109.2(7) . . ?
C14A C7A C8A 107.8(8) . . ?
C16A C7A N1A 110.7(8) . . ?
C16A C7A C8A 111.8(9) . . ?
C16A C7A C14A 105.2(8) . . ?
H8Aa C8A C7A 109.2(6) . . ?
H8Ab C8A C7A 109.2(6) . . ?
H8Ab C8A H8Aa 107.9 . . ?
C9A C8A C7A 112.0(9) . . ?
C9A C8A H8Aa 109.2(6) . . ?
C9A C8A H8Ab 109.2(7) . . ?
H9A C9A C8A 111.6(6) . . ?
C10A C9A C8A 105.5(10) . . ?
C10A C9A H9A 111.6(6) . . ?
C15A C9A C8A 103.7(10) . . ?
C15A C9A H9A 111.6(6) . . ?
C15A C9A C10A 112.3(11) . . ?
H10c C10A C9A 109.0(7) . . ?
H10d C10A C9A 109.0(7) . . ?
H10d C10A H10c 107.8 . . ?
C11A C10A C9A 112.7(10) . . ?
C11A C10A H10c 109.0(8) . . ?
C11A C10A H10d 109.0(7) . . ?
H11A C11A C10A 109.9(6) . . ?
C12A C11A C10A 112.7(11) . . ?
C12A C11A H11A 109.9(6) . . ?
C16A C11A C10A 106.7(10) . . ?
C16A C11A H11A 109.9(6) . . ?
C16A C11A C12A 107.5(10) . . ?
H12c C12A C11A 109.0(7) . . ?
H12d C12A C11A 109.0(7) . . ?
H12d C12A H12c 107.8 . . ?
C13A C12A C11A 112.8(10) . . ?
C13A C12A H12c 109.0(6) . . ?
C13A C12A H12d 109.0(7) . . ?
H13A C13A C12A 110.8(7) . . ?
C14A C13A C12A 105.6(9) . . ?
C14A C13A H13A 110.8(6) . . ?
C15A C13A C12A 113.0(10) . . ?
C15A C13A H13A 110.8(7) . . ?
C15A C13A C14A 105.7(10) . . ?
C13A C14A C7A 109.9(9) . . ?
H14c C14A C7A 109.7(5) . . ?
H14c C14A C13A 109.7(6) . . ?
H14d C14A C7A 109.7(5) . . ?
H14d C14A C13A 109.7(6) . . ?
H14d C14A H14c 108.2 . . ?
C13A C15A C9A 112.8(10) . . ?
H15c C15A C9A 109.0(7) . . ?
H15c C15A C13A 109.0(6) . . ?
H15d C15A C9A 109.0(7) . . ?
H15d C15A C13A 109.0(7) . . ?
H15d C15A H15c 107.8 . . ?
C11A C16A C7A 110.9(9) . . ?
H16c C16A C7A 109.5(6) . . ?
H16c C16A C11A 109.5(7) . . ?
H16d C16A C7A 109.5(6) . . ?
H16d C16A C11A 109.5(7) . . ?
H16d C16A H16c 108.1 . . ?
C17A N2A Si2A 130.1(6) . . ?
B1A N2A Si2A 107.5(6) . . ?
B1A N2A C17A 122.0(8) . . ?
C18A C17A N2A 109.4(7) . . ?
C24A C17A N2A 109.1(8) . . ?
C24A C17A C18A 111.2(9) . . ?
C25A C17A N2A 105.1(6) . . ?
C25A C17A C18A 110.5(10) . . ?
C25A C17A C24A 111.4(10) . . ?
H18e C18A C17A 109.9(6) . . ?
H18f C18A C17A 109.9(6) . . ?
H18f C18A H18e 108.3 . . ?
C19A C18A C17A 108.8(9) . . ?
C19A C18A H18e 109.9(7) . . ?
C19A C18A H18f 109.9(7) . . ?
H19A C19A C18A 111.0(7) . . ?
C20A C19A C18A 104.9(11) . . ?
C20A C19A H19A 111.0(9) . . ?
C26A C19A C18A 108.5(10) . . ?
C26A C19A H19A 111.0(7) . . ?
C26A C19A C20A 110.3(14) . . ?
H20d C20A C19A 124.1(9) . . ?
C21A C20A C19A 111.8(12) . . ?
C21A C20A H20d 124.1(8) . . ?
H21A C21A C20A 110.4(8) . . ?
C22A C21A C20A 106.4(15) . . ?
C22A C21A H21A 110.4(9) . . ?
C25A C21A C20A 109.4(13) . . ?
C25A C21A H21A 110.4(6) . . ?
C25A C21A C22A 109.6(14) . . ?
H22e C22A C21A 109.0(8) . . ?
H22f C22A C21A 109.0(11) . . ?
H22f C22A H22e 107.8 . . ?
C23A C22A C21A 112.8(14) . . ?
C23A C22A H22e 109.0(8) . . ?
C23A C22A H22f 109.0(10) . . ?
H23A C23A C22A 109.5(10) . . ?
C24A C23A C22A 109.9(12) . . ?
C24A C23A H23A 109.5(7) . . ?
C26A C23A C22A 111.3(14) . . ?
C26A C23A H23A 109.5(8) . . ?
C26A C23A C24A 107.1(11) . . ?
C23A C24A C17A 105.7(10) . . ?
H24e C24A C17A 110.6(6) . . ?
H24e C24A C23A 110.6(8) . . ?
H24f C24A C17A 110.6(7) . . ?
H24f C24A C23A 110.6(8) . . ?
H24f C24A H24e 108.7 . . ?
C21A C25A C17A 108.3(8) . . ?
H25e C25A C17A 110.0(8) . . ?
H25e C25A C21A 110.0(10) . . ?
H25f C25A C17A 110.0(7) . . ?
H25f C25A C21A 110.0(10) . . ?
H25f C25A H25e 108.4 . . ?
C23A C26A C19A 112.0(12) . . ?
H26e C26A C19A 109.2(8) . . ?
H26e C26A C23A 109.2(9) . . ?
H26f C26A C19A 109.2(6) . . ?
H26f C26A C23A 109.2(7) . . ?
H26f C26A H26e 107.9 . . ?
N2A B1A N1A 172.0(11) . . ?
C1B Si1B N1B 103.2(4) . . ?
C3B Si1B N1B 106.9(5) . . ?
C3B Si1B C1B 114.6(5) . . ?
C4B Si1B N1B 113.6(4) . . ?
C4B Si1B C1B 108.0(6) . . ?
C4B Si1B C3B 110.5(7) . . ?
C5B Si2B C2B 110.4(7) . . ?
C6B Si2B C2B 109.4(6) . . ?
C6B Si2B C5B 109.9(6) . . ?
N2B Si2B C2B 104.2(4) . . ?
N2B Si2B C5B 109.5(6) . . ?
N2B Si2B C6B 113.3(6) . . ?
N2C Si2B C2B 104.2(4) . . ?
N2C Si2B C5B 109.5(6) . . ?
N2C Si2B C6B 113.3(6) . . ?
N2C Si2B N2B 0.0 . . ?
C7B N1B Si1B 128.1(6) . . ?
B1B N1B Si1B 111.1(6) . . ?
B1B N1B C7B 120.8(7) . . ?
H1Ba C1B Si1B 108.5(3) . . ?
H1Bb C1B Si1B 108.5(3) . . ?
H1Bb C1B H1Ba 107.5 . . ?
C2B C1B Si1B 115.1(7) . . ?
C2B C1B H1Ba 108.5(5) . . ?
C2B C1B H1Bb 108.5(7) . . ?
C1B C2B Si2B 114.5(8) . . ?
H2Ba C2B Si2B 108.6(3) . . ?
H2Ba C2B C1B 108.6(5) . . ?
H2Bb C2B Si2B 108.6(4) . . ?
H2Bb C2B C1B 108.6(6) . . ?
H2Bb C2B H2Ba 107.6 . . ?
H3Ba C3B Si1B 109.5 . . ?
H3Bb C3B Si1B 109.5 . . ?
H3Bb C3B H3Ba 109.5 . . ?
H3Bc C3B Si1B 109.5 . . ?
H3Bc C3B H3Ba 109.5 . . ?
H3Bc C3B H3Bb 109.5 . . ?
H4Ba C4B Si1B 109.5 . . ?
H4Bb C4B Si1B 109.5 . . ?
H4Bb C4B H4Ba 109.5 . . ?
H4Bc C4B Si1B 109.5 . . ?
H4Bc C4B H4Ba 109.5 . . ?
H4Bc C4B H4Bb 109.5 . . ?
H5Ba C5B Si2B 109.5 . . ?
H5Bb C5B Si2B 109.5 . . ?
H5Bb C5B H5Ba 109.5 . . ?
H5Bc C5B Si2B 109.5 . . ?
H5Bc C5B H5Ba 109.5 . . ?
H5Bc C5B H5Bb 109.5 . . ?
H6Ba C6B Si2B 109.5 . . ?
H6Bb C6B Si2B 109.5 . . ?
H6Bb C6B H6Ba 109.5 . . ?
H6Bc C6B Si2B 109.5 . . ?
H6Bc C6B H6Ba 109.5 . . ?
H6Bc C6B H6Bb 109.5 . . ?
C8B C7B N1B 109.0(6) . . ?
C14B C7B N1B 109.5(8) . . ?
C14B C7B C8B 109.1(8) . . ?
C16B C7B N1B 108.2(7) . . ?
C16B C7B C8B 113.1(11) . . ?
C16B C7B C14B 108.0(11) . . ?
H8Ba C8B C7B 109.9(5) . . ?
H8Bb C8B C7B 109.9(6) . . ?
H8Bb C8B H8Ba 108.3 . . ?
C9B C8B C7B 108.8(8) . . ?
C9B C8B H8Ba 109.9(6) . . ?
C9B C8B H8Bb 109.9(6) . . ?
H9B C9B C8B 108.2(5) . . ?
C10B C9B C8B 110.1(9) . . ?
C10B C9B H9B 108.2(9) . . ?
C15B C9B C8B 111.0(9) . . ?
C15B C9B H9B 108.2(5) . . ?
C15B C9B C10B 111.1(11) . . ?
H10a C10B C9B 110.0(9) . . ?
H10b C10B C9B 110.0(6) . . ?
H10b C10B H10a 108.37586476(3) . . ?
C11B C10B C9B 108.4(12) . . ?
C11B C10B H10a 110.0(10) . . ?
C11B C10B H10b 110.0(8) . . ?
H11B C11B C10B 110.1(9) . . ?
C12B C11B C10B 109.7(11) . . ?
C12B C11B H11B 110.1(9) . . ?
C16B C11B C10B 110.5(15) . . ?
C16B C11B H11B 110.1(6) . . ?
C16B C11B C12B 106.4(18) . . ?
H12a C12B C11B 109.8(10) . . ?
H12b C12B C11B 109.8(9) . . ?
H12b C12B H12a 108.23588210(3) . . ?
C13B C12B C11B 109.5(11) . . ?
C13B C12B H12a 109.8(9) . . ?
C13B C12B H12b 109.8(7) . . ?
H13B C13B C12B 110.5(11) . . ?
C14B C13B C12B 105.8(12) . . ?
C14B C13B H13B 110.5(7) . . ?
C15B C13B C12B 108.8(13) . . ?
C15B C13B H13B 110.5(7) . . ?
C15B C13B C14B 110.7(9) . . ?
C13B C14B C7B 112.5(10) . . ?
H14a C14B C7B 109.1(7) . . ?
H14a C14B C13B 109.1(9) . . ?
H14b C14B C7B 109.1(6) . . ?
H14b C14B C13B 109.1(6) . . ?
H14b C14B H14a 107.8 . . ?
C13B C15B C9B 109.7(9) . . ?
H15a C15B C9B 109.7(5) . . ?
H15a C15B C13B 109.7(6) . . ?
H15b C15B C9B 109.7(6) . . ?
H15b C15B C13B 109.7(8) . . ?
H15b C15B H15a 108.2 . . ?
C11B C16B C7B 106.9(8) . . ?
H16a C16B C7B 110.3(9) . . ?
H16a C16B C11B 110.3(11) . . ?
H16b C16B C7B 110.3(8) . . ?
H16b C16B C11B 110.3(12) . . ?
H16b C16B H16a 108.6 . . ?
C17B N2B Si2B 138.2(8) . . ?
C18B C17B N2B 114.2(11) . . ?
C24B C17B N2B 112.3(11) . . ?
C24B C17B C18B 109.1(14) . . ?
C25B C17B N2B 105.7(11) . . ?
C25B C17B C18B 108.0(14) . . ?
C25B C17B C24B 107.2(14) . . ?
H18a C18B C17B 109.2(10) . . ?
H18b C18B C17B 109.2(10) . . ?
H18b C18B H18a 107.9 . . ?
C19B C18B C17B 111.9(13) . . ?
C19B C18B H18a 109.2(11) . . ?
C19B C18B H18b 109.2(10) . . ?
H19B C19B C18B 111.2(9) . . ?
C20B C19B C18B 103.9(15) . . ?
C20B C19B H19B 111.2(10) . . ?
C26B C19B C18B 111.4(15) . . ?
C26B C19B H19B 111.2(10) . . ?
C26B C19B C20B 107.6(17) . . ?
H20a C20B C19B 109.6(10) . . ?
H20b C20B C19B 109.6(11) . . ?
H20b C20B H20a 108.1 . . ?
C21B C20B C19B 110.5(17) . . ?
C21B C20B H20a 109.6(11) . . ?
C21B C20B H20b 109.6(12) . . ?
H21B C21B C20B 108.8(11) . . ?
C22B C21B C20B 110.1(17) . . ?
C22B C21B H21B 108.8(10) . . ?
C25B C21B C20B 108.9(16) . . ?
C25B C21B H21B 108.8(10) . . ?
C25B C21B C22B 111.3(15) . . ?
H22a C22B C21B 110.2(9) . . ?
H22b C22B C21B 110.2(9) . . ?
H22b C22B H22a 108.49209762(3) . . ?
C23B C22B C21B 107.5(16) . . ?
C23B C22B H22a 110.2(9) . . ?
C23B C22B H22b 110.2(9) . . ?
H23B C23B C22B 108.4(10) . . ?
C24B C23B C22B 106.3(14) . . ?
C24B C23B H23B 108.4(9) . . ?
C26B C23B C22B 111.9(15) . . ?
C26B C23B H23B 108.4(11) . . ?
C26B C23B C24B 113.2(14) . . ?
C23B C24B C17B 109.9(14) . . ?
H24a C24B C17B 109.7(10) . . ?
H24a C24B C23B 109.7(9) . . ?
H24b C24B C17B 109.7(9) . . ?
H24b C24B C23B 109.7(8) . . ?
H24b C24B H24a 108.2 . . ?
C21B C25B C17B 110.5(14) . . ?
H25a C25B C17B 109.5(9) . . ?
H25a C25B C21B 109.5(10) . . ?
H25b C25B C17B 109.5(9) . . ?
H25b C25B C21B 109.5(10) . . ?
H25b C25B H25a 108.1 . . ?
C23B C26B C19B 110.5(16) . . ?
H26a C26B C19B 109.5(10) . . ?
H26a C26B C23B 109.5(10) . . ?
H26b C26B C19B 109.5(11) . . ?
H26b C26B C23B 109.5(11) . . ?
H26b C26B H26a 108.09731265(2) . . ?
C17C N2C Si2B 119.3(10) . . ?
B1B N2C Si2B 109.8(7) . . ?
B1B N2C C17C 130.9(11) . . ?
C18C C17C N2C 101.6(14) . . ?
C24C C17C N2C 101.9(14) . . ?
C24C C17C C18C 117(2) . . ?
C25C C17C N2C 112.7(15) . . ?
C25C C17C C18C 112.1(19) . . ?
C25C C17C C24C 110.6(19) . . ?
H18c C18C C17C 110.6(11) . . ?
H18d C18C C17C 110.6(12) . . ?
H18d C18C H18c 108.7 . . ?
C19C C18C C17C 105.9(17) . . ?
C19C C18C H18c 110.6(12) . . ?
C19C C18C H18d 110.6(11) . . ?
H19C C19C C18C 112.6(13) . . ?
C20C C19C C18C 104.8(19) . . ?
C20C C19C H19C 112.6(13) . . ?
C26C C19C C18C 108.7(19) . . ?
C26C C19C H19C 112.6(14) . . ?
C26C C19C C20C 105(2) . . ?
H20C C20C C19C 122.8(13) . . ?
C21C C20C C19C 114(2) . . ?
C21C C20C H20C 122.8(13) . . ?
H21C C21C C20C 110.8(13) . . ?
C22C C21C C20C 109(2) . . ?
C22C C21C H21C 110.8(13) . . ?
C25C C21C C20C 107(2) . . ?
C25C C21C H21C 110.8(12) . . ?
C25C C21C C22C 108(2) . . ?
H22c C22C C21C 108.9(13) . . ?
H22d C22C C21C 108.9(15) . . ?
H22d C22C H22c 107.7 . . ?
C23C C22C C21C 113(2) . . ?
C23C C22C H22c 108.9(14) . . ?
C23C C22C H22d 108.9(15) . . ?
H23C C23C C22C 111.5(13) . . ?
C24C C23C C22C 109(2) . . ?
C24C C23C H23C 111.5(12) . . ?
C26C C23C C22C 109(2) . . ?
C26C C23C H23C 111.5(13) . . ?
C26C C23C C24C 105(2) . . ?
C23C C24C C17C 104.7(18) . . ?
H24c C24C C17C 110.8(14) . . ?
H24c C24C C23C 110.8(14) . . ?
H24d C24C C17C 110.8(13) . . ?
H24d C24C C23C 110.8(13) . . ?
H24d C24C H24c 108.87192748(4) . . ?
C21C C25C C17C 106.6(17) . . ?
H25c C25C C17C 110.4(13) . . ?
H25c C25C C21C 110.4(13) . . ?
H25d C25C C17C 110.4(13) . . ?
H25d C25C C21C 110.4(14) . . ?
H25d C25C H25c 108.6 . . ?
C23C C26C C19C 119(2) . . ?
H26c C26C C19C 107.6(14) . . ?
H26c C26C C23C 107.6(14) . . ?
H26d C26C C19C 107.6(14) . . ?
H26d C26C C23C 107.6(14) . . ?
H26d C26C H26c 107.0 . . ?
N2C B1B N1B 165.1(10) . . ?
F005 C010 C01J 121.7(9) . . ?
C21 C010 C01J 121.6(9) . . ?
C21 C010 F005 116.7(9) . . ?
C01D C011 C01A 124.3(10) . . ?
F009 C011 C01A 118.0(9) . . ?
F009 C011 C01D 117.6(8) . . ?
C015 C012 C013 121.6(9) . . ?
F00B C012 C013 116.5(10) . . ?
F00B C012 C015 121.9(9) . . ?
C01E C013 C012 123.3(9) . . ?
F006 C013 C012 116.9(9) . . ?
F006 C013 C01E 119.8(7) . . ?
C01Y C014 C01V 112.6(9) . . ?
B030 C014 C01V 119.1(8) . . ?
B030 C014 C01Y 127.4(8) . . ?
C01I C015 C012 118.8(9) . . ?
F00O C015 C012 121.9(10) . . ?
F00O C015 C01I 119.2(10) . . ?
C02R C016 C028 123.3(11) . . ?
F00F C016 C028 121.4(10) . . ?
F00F C016 C02R 115.3(11) . . ?
C025 C017 C01J 124.5(8) . . ?
F008 C017 C01J 119.6(7) . . ?
F008 C017 C025 115.9(8) . . ?
C02I C01A C011 120.6(10) . . ?
F00D C01A C011 119.4(10) . . ?
F00D C01A C02I 120.1(9) . . ?
C01G C01D C011 112.6(8) . . ?
B02W C01D C011 119.8(8) . . ?
B02W C01D C01G 127.1(8) . . ?
C01F C01E C013 110.9(7) . . ?
B02W C01E C013 128.7(8) . . ?
B02W C01E C01F 119.6(8) . . ?
C01I C01F C01E 124.9(9) . . ?
F00A C01F C01E 117.5(7) . . ?
F00A C01F C01I 117.5(9) . . ?
C01M C01G C01D 124.5(9) . . ?
F35 C01G C01D 121.4(7) . . ?
F35 C01G C01M 114.1(9) . . ?
C01Z C01H C01W 124.9(10) . . ?
F007 C01H C01W 122.2(8) . . ?
F007 C01H C01Z 112.9(9) . . ?
C01F C01I C015 120.1(10) . . ?
F00M C01I C015 119.3(9) . . ?
F00M C01I C01F 120.6(9) . . ?
C017 C01J C010 113.6(8) . . ?
B02W C01J C010 125.9(8) . . ?
B02W C01J C017 120.4(7) . . ?
C02I C01M C01G 118.5(10) . . ?
F00J C01M C01G 120.3(10) . . ?
F00J C01M C02I 121.3(9) . . ?
C01Z C01N C01Q 120.1(10) . . ?
F00T C01N C01Q 121.1(13) . . ?
F00T C01N C01Z 118.8(13) . . ?
C02E C01Q C01N 119.8(11) . . ?
F00L C01Q C01N 119.3(12) . . ?
F00L C01Q C02E 120.8(13) . . ?
C77 C01T C02H 125.3(13) . . ?
F00G C01T C02H 118.8(9) . . ?
F00G C01T C77 115.9(12) . . ?
C022 C01V C014 124.2(11) . . ?
F00W C01V C014 119.8(10) . . ?
F00W C01V C022 116.0(9) . . ?
C02E C01W C01H 113.6(8) . . ?
B02W C01W C01H 126.3(8) . . ?
B02W C01W C02E 119.4(8) . . ?
C02T C01Y C014 125.5(11) . . ?
F00I C01Y C014 117.7(8) . . ?
F00I C01Y C02T 116.5(10) . . ?
C01N C01Z C01H 117.5(10) . . ?
F00R C01Z C01H 119.9(11) . . ?
F00R C01Z C01N 122.6(10) . . ?
C02B C022 C01V 117.8(10) . . ?
F019 C022 C01V 125.4(14) . . ?
F019 C022 C02B 116.6(14) . . ?
F00H C025 C017 120.2(8) . . ?
C22 C025 C017 120.7(10) . . ?
C22 C025 F00H 119.1(9) . . ?
C13 C026 C028 121.9(13) . . ?
F00Y C026 C028 122.5(9) . . ?
F00Y C026 C13 115.5(12) . . ?
C026 C028 C016 115.4(10) . . ?
B030 C028 C016 119.6(9) . . ?
B030 C028 C026 124.9(10) . . ?
F00P C02A C02Q 117.6(11) . . ?
C32 C02A C02Q 126.6(15) . . ?
C32 C02A F00P 115.8(13) . . ?
C02T C02B C022 120.2(11) . . ?
F01L C02B C022 119.9(15) . . ?
F01L C02B C02T 119.9(16) . . ?
C01W C02E C01Q 123.8(10) . . ?
F00N C02E C01Q 117.0(10) . . ?
F00N C02E C01W 119.2(8) . . ?
C24 C02H C01T 110.6(12) . . ?
B030 C02H C01T 118.7(9) . . ?
B030 C02H C24 130.7(12) . . ?
C01M C02I C01A 119.5(9) . . ?
F00Q C02I C01A 120.9(10) . . ?
F00Q C02I C01M 119.6(10) . . ?
C03T C02Q C02A 112.3(14) . . ?
B030 C02Q C02A 129.4(10) . . ?
B030 C02Q C03T 118.1(12) . . ?
C15 C02R C016 118.3(11) . . ?
F00X C02R C016 120.9(12) . . ?
F00X C02R C15 120.7(11) . . ?
C02B C02T C01Y 119.4(13) . . ?
F01R C02T C01Y 117.9(12) . . ?
F01R C02T C02B 122.5(12) . . ?
F023 C03T C02Q 121.6(15) . . ?
C31 C03T C02Q 124.8(18) . . ?
C31 C03T F023 113.0(16) . . ?
C32 C043 F33 112(2) . . ?
C31 C043 F33 126(2) . . ?
C31 C043 C32 121.7(17) . . ?
C77 C4 C5 123.0(19) . . ?
F6 C4 C5 115(2) . . ?
F6 C4 C77 121(3) . . ?
C24 C5 C4 116.0(17) . . ?
F11 C5 C4 123(2) . . ?
F11 C5 C24 121(3) . . ?
C5 C24 C02H 127.1(18) . . ?
F41 C24 C02H 120.1(16) . . ?
F41 C24 C5 112.8(16) . . ?
C4 C77 C01T 117.1(19) . . ?
F01P C77 C01T 121.7(16) . . ?
F01P C77 C4 120.7(18) . . ?
C13 C15 C02R 118.4(12) . . ?
F00U C15 C02R 118.3(13) . . ?
F00U C15 C13 123.1(15) . . ?
C15 C13 C026 122.6(14) . . ?
F36 C13 C026 116.6(14) . . ?
F36 C13 C15 120.8(13) . . ?
C01E B02W C01D 114.1(7) . . ?
C01J B02W C01D 114.0(7) . . ?
C01J B02W C01E 101.7(7) . . ?
C01W B02W C01D 103.8(7) . . ?
C01W B02W C01E 111.2(7) . . ?
C01W B02W C01J 112.3(7) . . ?
C028 B030 C014 100.3(8) . . ?
C02H B030 C014 113.9(8) . . ?
C02H B030 C028 113.5(8) . . ?
C02Q B030 C014 114.4(8) . . ?
C02Q B030 C028 114.3(8) . . ?
C02Q B030 C02H 101.0(9) . . ?
F00K C22 C025 121.1(10) . . ?
C21 C22 C025 117.3(9) . . ?
C21 C22 F00K 121.6(9) . . ?
F00E C21 C010 119.0(10) . . ?
C22 C21 C010 122.4(9) . . ?
C22 C21 F00E 118.5(9) . . ?
C043 C32 C02A 117.0(17) . . ?
F34 C32 C02A 118.4(18) . . ?
F34 C32 C043 124.6(18) . . ?
C043 C31 C03T 116.7(16) . . ?
F03L C31 C03T 126.6(19) . . ?
F03L C31 C043 115(2) . . ?

loop_
_geom_bond_atom_site_label_1
_geom_bond_atom_site_label_2
_geom_bond_distance
_geom_bond_site_symmetry_2
_geom_bond_publ_flag
Si1A N1A 1.812(8) . ?
Si1A C1A 1.915(10) . ?
Si1A C3A 1.824(10) . ?
Si1A C4A 1.839(9) . ?
Si2A C2A 1.843(11) . ?
Si2A C5A 1.879(12) . ?
Si2A C6A 1.845(12) . ?
Si2A N2A 1.841(9) . ?
N1A C7A 1.500(12) . ?
N1A B1A 1.297(14) . ?
C1A H1Aa 0.9900 . ?
C1A H1Ab 0.9900 . ?
C1A C2A 1.530(15) . ?
C2A H2Aa 0.9900 . ?
C2A H2Ab 0.9900 . ?
C3A H3Aa 0.9800 . ?
C3A H3Ab 0.9800 . ?
C3A H3Ac 0.9800 . ?
C4A H4Aa 0.9800 . ?
C4A H4Ab 0.9800 . ?
C4A H4Ac 0.9800 . ?
C5A H5Aa 0.9800 . ?
C5A H5Ab 0.9800 . ?
C5A H5Ac 0.9800 . ?
C6A H6Aa 0.9800 . ?
C6A H6Ab 0.9800 . ?
C6A H6Ac 0.9800 . ?
C7A C8A 1.482(13) . ?
C7A C14A 1.575(15) . ?
C7A C16A 1.554(14) . ?
C8A H8Aa 0.9900 . ?
C8A H8Ab 0.9900 . ?
C8A C9A 1.603(18) . ?
C9A H9A 1.0000 . ?
C9A C10A 1.505(18) . ?
C9A C15A 1.541(17) . ?
C10A H10c 0.9900 . ?
C10A H10d 0.9900 . ?
C10A C11A 1.516(16) . ?
C11A H11A 1.0000 . ?
C11A C12A 1.464(17) . ?
C11A C16A 1.534(16) . ?
C12A H12c 0.9900 . ?
C12A H12d 0.9900 . ?
C12A C13A 1.518(16) . ?
C13A H13A 1.0000 . ?
C13A C14A 1.598(17) . ?
C13A C15A 1.485(15) . ?
C14A H14c 0.9900 . ?
C14A H14d 0.9900 . ?
C15A H15c 0.9900 . ?
C15A H15d 0.9900 . ?
C16A H16c 0.9900 . ?
C16A H16d 0.9900 . ?
N2A C17A 1.530(9) . ?
N2A B1A 1.351(15) . ?
C17A C18A 1.490(10) . ?
C17A C24A 1.505(11) . ?
C17A C25A 1.541(10) . ?
C18A H18e 0.9900 . ?
C18A H18f 0.9900 . ?
C18A C19A 1.574(10) . ?
C19A H19A 1.0000 . ?
C19A C20A 1.570(12) . ?
C19A C26A 1.465(11) . ?
C20A H20d 0.9500 . ?
C20A C21A 1.488(12) . ?
C21A H21A 1.0000 . ?
C21A C22A 1.496(13) . ?
C21A C25A 1.529(11) . ?
C22A H22e 0.9900 . ?
C22A H22f 0.9900 . ?
C22A C23A 1.481(12) . ?
C23A H23A 1.0000 . ?
C23A C24A 1.602(11) . ?
C23A C26A 1.463(12) . ?
C24A H24e 0.9900 . ?
C24A H24f 0.9900 . ?
C25A H25e 0.9900 . ?
C25A H25f 0.9900 . ?
C26A H26e 0.9900 . ?
C26A H26f 0.9900 . ?
Si1B N1B 1.812(7) . ?
Si1B C1B 1.877(9) . ?
Si1B C3B 1.816(10) . ?
Si1B C4B 1.820(11) . ?
Si2B C2B 1.924(13) . ?
Si2B C5B 1.843(13) . ?
Si2B C6B 1.853(12) . ?
Si2B N2B 1.794(8) . ?
Si2B N2C 1.794(8) . ?
N1B C7B 1.542(11) . ?
N1B B1B 1.325(15) . ?
C1B H1Ba 0.9900 . ?
C1B H1Bb 0.9900 . ?
C1B C2B 1.527(14) . ?
C2B H2Ba 0.9900 . ?
C2B H2Bb 0.9900 . ?
C3B H3Ba 0.9800 . ?
C3B H3Bb 0.9800 . ?
C3B H3Bc 0.9800 . ?
C4B H4Ba 0.9800 . ?
C4B H4Bb 0.9800 . ?
C4B H4Bc 0.9800 . ?
C5B H5Ba 0.9800 . ?
C5B H5Bb 0.9800 . ?
C5B H5Bc 0.9800 . ?
C6B H6Ba 0.9800 . ?
C6B H6Bb 0.9800 . ?
C6B H6Bc 0.9800 . ?
C7B C8B 1.496(12) . ?
C7B C14B 1.484(15) . ?
C7B C16B 1.472(14) . ?
C8B H8Ba 0.9900 . ?
C8B H8Bb 0.9900 . ?
C8B C9B 1.531(13) . ?
C9B H9B 1.0000 . ?
C9B C10B 1.417(17) . ?
C9B C15B 1.520(14) . ?
C10B H10a 0.9900 . ?
C10B H10b 0.9900 . ?
C10B C11B 1.57(3) . ?
C11B H11B 1.0000 . ?
C11B C12B 1.56(3) . ?
C11B C16B 1.583(18) . ?
C12B H12a 0.9900 . ?
C12B H12b 0.9900 . ?
C12B C13B 1.50(3) . ?
C13B H13B 1.0000 . ?
C13B C14B 1.535(15) . ?
C13B C15B 1.480(15) . ?
C14B H14a 0.9900 . ?
C14B H14b 0.9900 . ?
C15B H15a 0.9900 . ?
C15B H15b 0.9900 . ?
C16B H16a 0.9900 . ?
C16B H16b 0.9900 . ?
N2B C17B 1.569(13) . ?
C17B C18B 1.504(15) . ?
C17B C24B 1.471(15) . ?
C17B C25B 1.541(16) . ?
C18B H18a 0.9900 . ?
C18B H18b 0.9900 . ?
C18B C19B 1.591(16) . ?
C19B H19B 1.0000 . ?
C19B C20B 1.573(17) . ?
C19B C26B 1.455(17) . ?
C20B H20a 0.9900 . ?
C20B H20b 0.9900 . ?
C20B C21B 1.485(16) . ?
C21B H21B 1.0000 . ?
C21B C22B 1.501(16) . ?
C21B C25B 1.503(16) . ?
C22B H22a 0.9900 . ?
C22B H22b 0.9900 . ?
C22B C23B 1.490(16) . ?
C23B H23B 1.0000 . ?
C23B C24B 1.603(15) . ?
C23B C26B 1.449(15) . ?
C24B H24a 0.9900 . ?
C24B H24b 0.9900 . ?
C25B H25a 0.9900 . ?
C25B H25b 0.9900 . ?
C26B H26a 0.9900 . ?
C26B H26b 0.9900 . ?
N2C C17C 1.516(15) . ?
N2C B1B 1.352(16) . ?
C17C C18C 1.482(17) . ?
C17C C24C 1.501(17) . ?
C17C C25C 1.541(17) . ?
C18C H18c 0.9900 . ?
C18C H18d 0.9900 . ?
C18C C19C 1.569(18) . ?
C19C H19C 1.0000 . ?
C19C C20C 1.574(18) . ?
C19C C26C 1.474(18) . ?
C20C H20C 0.9500 . ?
C20C C21C 1.488(18) . ?
C21C H21C 1.0000 . ?
C21C C22C 1.504(18) . ?
C21C C25C 1.551(17) . ?
C22C H22c 0.9900 . ?
C22C H22d 0.9900 . ?
C22C C23C 1.494(18) . ?
C23C H23C 1.0000 . ?
C23C C24C 1.611(18) . ?
C23C C26C 1.476(18) . ?
C24C H24c 0.9900 . ?
C24C H24d 0.9900 . ?
C25C H25c 0.9900 . ?
C25C H25d 0.9900 . ?
C26C H26c 0.9900 . ?
C26C H26d 0.9900 . ?
C010 C01J 1.428(12) . ?
C010 F005 1.331(11) . ?
C010 C21 1.366(14) . ?
C011 C01A 1.359(13) . ?
C011 C01D 1.392(12) . ?
C011 F009 1.358(11) . ?
C012 C013 1.381(13) . ?
C012 C015 1.303(15) . ?
C012 F00B 1.379(12) . ?
C013 C01E 1.400(12) . ?
C013 F006 1.362(10) . ?
C014 C01V 1.393(12) . ?
C014 C01Y 1.385(13) . ?
C014 B030 1.640(15) . ?
C015 C01I 1.376(14) . ?
C015 F00O 1.375(11) . ?
C016 C028 1.360(15) . ?
C016 C02R 1.417(15) . ?
C016 F00F 1.332(12) . ?
C017 C01J 1.372(12) . ?
C017 C025 1.386(13) . ?
C017 F008 1.350(9) . ?
C01A C02I 1.331(15) . ?
C01A F00D 1.368(11) . ?
C01D C01G 1.369(13) . ?
C01D B02W 1.642(14) . ?
C01E C01F 1.419(13) . ?
C01E B02W 1.652(12) . ?
C01F C01I 1.330(13) . ?
C01F F00A 1.352(10) . ?
C01G C01M 1.390(13) . ?
C01G F35 1.376(10) . ?
C01H C01W 1.357(12) . ?
C01H C01Z 1.423(13) . ?
C01H F007 1.342(11) . ?
C01I F00M 1.367(12) . ?
C01J B02W 1.670(14) . ?
C01M C02I 1.371(15) . ?
C01M F00J 1.347(12) . ?
C01N C01Q 1.366(17) . ?
C01N C01Z 1.373(17) . ?
C01N F00T 1.361(13) . ?
C01Q C02E 1.370(15) . ?
C01Q F00L 1.340(13) . ?
C01T C02H 1.415(15) . ?
C01T C77 1.38(2) . ?
C01T F00G 1.338(13) . ?
C01V C022 1.349(17) . ?
C01V F00W 1.332(12) . ?
C01W C02E 1.407(13) . ?
C01W B02W 1.677(13) . ?
C01Y C02T 1.325(14) . ?
C01Y F00I 1.396(11) . ?
C01Z F00R 1.320(12) . ?
C022 C02B 1.40(2) . ?
C022 F019 1.318(12) . ?
C025 F00H 1.365(11) . ?
C025 C22 1.354(13) . ?
C026 C028 1.372(16) . ?
C026 C13 1.410(18) . ?
C026 F00Y 1.346(14) . ?
C028 B030 1.688(15) . ?
C02A C02Q 1.373(17) . ?
C02A F00P 1.369(14) . ?
C02A C32 1.42(2) . ?
C02B C02T 1.337(19) . ?
C02B F01L 1.361(13) . ?
C02E F00N 1.343(11) . ?
C02H C24 1.343(17) . ?
C02H B030 1.617(16) . ?
C02I F00Q 1.372(11) . ?
C02Q C03T 1.369(19) . ?
C02Q B030 1.682(18) . ?
C02R C15 1.408(18) . ?
C02R F00X 1.324(12) . ?
C02T F01R 1.378(16) . ?
C03T F023 1.29(2) . ?
C03T C31 1.41(2) . ?
C043 F33 1.37(2) . ?
C043 C32 1.31(2) . ?
C043 C31 1.40(3) . ?
C4 C5 1.37(3) . ?
C4 C77 1.30(3) . ?
C4 F6 1.36(2) . ?
C5 C24 1.37(3) . ?
C5 F11 1.33(2) . ?
C24 F41 1.362(19) . ?
C77 F01P 1.314(18) . ?
C15 C13 1.299(18) . ?
C15 F00U 1.342(13) . ?
C13 F36 1.383(16) . ?
F00E C21 1.366(11) . ?
F00K C22 1.363(11) . ?
F03L C31 1.283(16) . ?
F34 C32 1.339(19) . ?
C22 C21 1.378(14) . ?

loop_
_geom_torsion_atom_site_label_1
_geom_torsion_atom_site_label_2
_geom_torsion_atom_site_label_3
_geom_torsion_atom_site_label_4
_geom_torsion
_geom_torsion_site_symmetry_1
_geom_torsion_site_symmetry_2
_geom_torsion_site_symmetry_3
_geom_torsion_site_symmetry_4
_geom_torsion_publ_flag
Si1A N1A C7A C8A 71.9(8) . . . . ?
Si1A N1A C7A C14A -168.9(8) . . . . ?
Si1A N1A C7A C16A -53.5(8) . . . . ?
Si1A C1A C2A Si2A -93.0(7) . . . . ?
Si2A N2A C17A C18A 176.0(9) . . . . ?
Si2A N2A C17A C24A 54.2(10) . . . . ?
Si2A N2A C17A C25A -65.4(10) . . . . ?
N1A C7A C8A C9A -178.9(9) . . . . ?
N1A C7A C14A C13A 179.0(8) . . . . ?
N1A C7A C16A C11A -179.3(9) . . . . ?
C7A C8A C9A C10A 56.4(11) . . . . ?
C7A C8A C9A C15A -61.8(10) . . . . ?
C7A C14A C13A C12A -60.0(10) . . . . ?
C7A C14A C13A C15A 60.0(10) . . . . ?
C7A C16A C11A C10A -57.8(11) . . . . ?
C7A C16A C11A C12A 63.3(10) . . . . ?
C8A C9A C10A C11A -62.9(10) . . . . ?
C8A C9A C15A C13A 64.6(11) . . . . ?
C9A C10A C11A C12A -52.4(13) . . . . ?
C9A C10A C11A C16A 65.4(12) . . . . ?
C9A C15A C13A C12A 49.7(12) . . . . ?
C9A C15A C13A C14A -65.3(11) . . . . ?
C10A C11A C12A C13A 53.0(11) . . . . ?
C11A C12A C13A C14A 62.6(11) . . . . ?
C11A C12A C13A C15A -52.4(12) . . . . ?
N2A C17A C18A C19A 179.2(9) . . . . ?
N2A C17A C24A C23A -176.9(10) . . . . ?
N2A C17A C25A C21A -179.2(12) . . . . ?
C17A C18A C19A C20A -61.0(13) . . . . ?
C17A C18A C19A C26A 56.8(12) . . . . ?
C17A C24A C23A C22A 58.6(14) . . . . ?
C17A C24A C23A C26A -62.4(12) . . . . ?
C17A C25A C21A C20A 58.7(15) . . . . ?
C17A C25A C21A C22A -57.6(15) . . . . ?
C18A C19A C20A C21A 61.0(13) . . . . ?
C18A C19A C26A C23A -61.6(13) . . . . ?
C19A C20A C21A C22A 56.9(16) . . . . ?
C19A C20A C21A C25A -61.4(16) . . . . ?
C19A C26A C23A C22A -55.3(13) . . . . ?
C19A C26A C23A C24A 64.8(12) . . . . ?
C20A C21A C22A C23A -59.7(12) . . . . ?
C21A C22A C23A C24A -58.9(16) . . . . ?
C21A C22A C23A C26A 59.6(16) . . . . ?
Si1B N1B C7B C8B 66.9(7) . . . . ?
Si1B N1B C7B C14B -173.9(8) . . . . ?
Si1B N1B C7B C16B -56.4(11) . . . . ?
Si1B N1B B1B N2C -37.0(19) . . . . ?
Si1B C1B C2B Si2B -94.8(6) . . . . ?
Si2B N2B C17B C18B 169.1(15) . . . . ?
Si2B N2B C17B C24B 44.2(13) . . . . ?
Si2B N2B C17B C25B -72.4(12) . . . . ?
Si2B N2C C17C C18C -162.5(15) . . . . ?
Si2B N2C C17C C24C 76.2(15) . . . . ?
Si2B N2C C17C C25C -42.3(13) . . . . ?
Si2B N2C B1B N1B -31.8(19) . . . . ?
N1B C7B C8B C9B 179.2(8) . . . . ?
N1B C7B C14B C13B -177.5(9) . . . . ?
N1B C7B C16B C11B 177.4(15) . . . . ?
N1B B1B N2C C17C 148(4) . . . . ?
C7B C8B C9B C10B 63.0(12) . . . . ?
C7B C8B C9B C15B -60.5(9) . . . . ?
C7B C14B C13B C12B -61.5(15) . . . . ?
C7B C14B C13B C15B 56.3(12) . . . . ?
C7B C16B C11B C10B -54.9(15) . . . . ?
C7B C16B C11B C12B 64.0(15) . . . . ?
C8B C9B C10B C11B -62.6(11) . . . . ?
C8B C9B C15B C13B 58.0(10) . . . . ?
C9B C10B C11B C12B -57.1(13) . . . . ?
C9B C10B C11B C16B 59.8(12) . . . . ?
C9B C15B C13B C12B 61.5(12) . . . . ?
C9B C15B C13B C14B -54.4(10) . . . . ?
C10B C11B C12B C13B 56.0(12) . . . . ?
C11B C12B C13B C14B 60.4(14) . . . . ?
C11B C12B C13B C15B -58.6(13) . . . . ?
N2B C17B C18B C19B 177.0(14) . . . . ?
N2B C17B C24B C23B -176.5(12) . . . . ?
N2B C17B C25B C21B 178.0(12) . . . . ?
C17B C18B C19B C20B -59.8(18) . . . . ?
C17B C18B C19B C26B 55.8(18) . . . . ?
C17B C24B C23B C22B 65.5(16) . . . . ?
C17B C24B C23B C26B -57.7(18) . . . . ?
C17B C25B C21B C20B 62.3(18) . . . . ?
C17B C25B C21B C22B -59.3(17) . . . . ?
C18B C19B C20B C21B 61.3(15) . . . . ?
C18B C19B C26B C23B -54.5(17) . . . . ?
C19B C20B C21B C22B 57.5(18) . . . . ?
C19B C20B C21B C25B -64.9(19) . . . . ?
C19B C26B C23B C22B -64.0(17) . . . . ?
C19B C26B C23B C24B 56.1(18) . . . . ?
C20B C21B C22B C23B -58.2(16) . . . . ?
C21B C22B C23B C24B -62.7(14) . . . . ?
C21B C22B C23B C26B 61.3(15) . . . . ?
N2C C17C C18C C19C -171.5(14) . . . . ?
N2C C17C C24C C23C 174.5(16) . . . . ?
N2C C17C C25C C21C -179.5(18) . . . . ?
C17C C18C C19C C20C -61(2) . . . . ?
C17C C18C C19C C26C 51(2) . . . . ?
C17C C24C C23C C22C 60(2) . . . . ?
C17C C24C C23C C26C -56(2) . . . . ?
C17C C25C C21C C20C 57(2) . . . . ?
C17C C25C C21C C22C -60(2) . . . . ?
C18C C19C C20C C21C 61.2(19) . . . . ?
C18C C19C C26C C23C -58(2) . . . . ?
C19C C20C C21C C22C 57(3) . . . . ?
C19C C20C C21C C25C -60(2) . . . . ?
C19C C26C C23C C22C -56(3) . . . . ?
C19C C26C C23C C24C 60(3) . . . . ?
C20C C21C C22C C23C -56(2) . . . . ?
C21C C22C C23C C24C -60(3) . . . . ?
C21C C22C C23C C26C 54(3) . . . . ?
C010 C01J C017 C025 0.7(9) . . . . ?
C010 C01J C017 F008 -179.4(6) . . . . ?
C010 C01J B02W C01D 13.3(9) . . . . ?
C010 C01J B02W C01E -110.1(9) . . . . ?
C010 C01J B02W C01W 131.0(8) . . . . ?
C010 C21 C22 C025 -0.9(11) . . . . ?
C010 C21 C22 F00K 178.4(8) . . . . ?
C011 C01A C02I C01M 0.4(11) . . . . ?
C011 C01A C02I F00Q -177.4(8) . . . . ?
C011 C01D C01G C01M -2.1(10) . . . . ?
C011 C01D C01G F35 175.4(7) . . . . ?
C011 C01D B02W C01E 173.0(8) . . . . ?
C011 C01D B02W C01J 56.7(8) . . . . ?
C011 C01D B02W C01W -65.8(8) . . . . ?
C012 C013 C01E C01F 5.5(10) . . . . ?
C012 C013 C01E B02W 175.5(9) . . . . ?
C012 C015 C01I C01F 2.6(12) . . . . ?
C012 C015 C01I F00M -178.2(9) . . . . ?
C013 C01E C01F C01I -7.3(10) . . . . ?
C013 C01E C01F F00A 176.5(7) . . . . ?
C013 C01E B02W C01D 136.1(10) . . . . ?
C013 C01E B02W C01J -100.7(10) . . . . ?
C013 C01E B02W C01W 19.1(10) . . . . ?
C014 C01V C022 C02B -5.4(12) . . . . ?
C014 C01V C022 F019 -179.1(10) . . . . ?
C014 C01Y C02T C02B 5.6(14) . . . . ?
C014 C01Y C02T F01R -179.9(11) . . . . ?
C014 B030 C028 C016 -69.0(8) . . . . ?
C014 B030 C028 C026 107.3(9) . . . . ?
C014 B030 C02H C01T -54.9(11) . . . . ?
C014 B030 C02H C24 125.3(14) . . . . ?
C014 B030 C02Q C02A 17.5(11) . . . . ?
C014 B030 C02Q C03T -167.0(11) . . . . ?
C015 C01I C01F C01E 3.7(11) . . . . ?
C015 C01I C01F F00A 179.8(8) . . . . ?
C016 C028 C026 C13 0.8(13) . . . . ?
C016 C028 C026 F00Y 177.5(10) . . . . ?
C016 C028 B030 C02H 52.9(10) . . . . ?
C016 C028 B030 C02Q 168.1(10) . . . . ?
C016 C02R C15 C13 4.3(12) . . . . ?
C016 C02R C15 F00U 178.3(9) . . . . ?
C017 C01J B02W C01D -169.9(8) . . . . ?
C017 C01J B02W C01E 66.8(8) . . . . ?
C017 C01J B02W C01W -52.2(8) . . . . ?
C017 C025 C22 F00K -177.3(8) . . . . ?
C017 C025 C22 C21 2.0(10) . . . . ?
C01A C02I C01M C01G 2.0(11) . . . . ?
C01A C02I C01M F00J -179.1(9) . . . . ?
C01D C01G C01M C02I -1.0(11) . . . . ?
C01D C01G C01M F00J -180.0(9) . . . . ?
C01D B02W C01E C01F -54.7(9) . . . . ?
C01D B02W C01W C01H 99.1(8) . . . . ?
C01D B02W C01W C02E -70.1(8) . . . . ?
C01E C01F C01I F00M -175.6(9) . . . . ?
C01E B02W C01W C01H -137.8(7) . . . . ?
C01E B02W C01W C02E 53.1(9) . . . . ?
C01G C01M C02I F00Q 179.8(9) . . . . ?
C01H C01W C02E C01Q 6.4(10) . . . . ?
C01H C01W C02E F00N -176.7(7) . . . . ?
C01H C01W B02W C01J -24.5(9) . . . . ?
C01H C01Z C01N C01Q -0.8(11) . . . . ?
C01H C01Z C01N F00T -179.7(8) . . . . ?
C01J B02W C01W C02E 166.3(7) . . . . ?
C01N C01Q C02E C01W -7.7(13) . . . . ?
C01N C01Q C02E F00N 175.4(9) . . . . ?
C01Q C02E C01W B02W 176.8(9) . . . . ?
C01T C02H C24 C5 6(2) . . . . ?
C01T C02H C24 F41 -175.5(12) . . . . ?
C01T C02H B030 C028 -168.9(10) . . . . ?
C01T C02H B030 C02Q 68.3(11) . . . . ?
C01T C77 C4 C5 -9(2) . . . . ?
C01T C77 C4 F6 -177(2) . . . . ?
C01V C022 C02B C02T 4.3(13) . . . . ?
C01V C022 C02B F01L -178.4(10) . . . . ?
C01Y C02T C02B C022 -4.4(15) . . . . ?
C01Y C02T C02B F01L 178.3(11) . . . . ?
C022 C02B C02T F01R -178.5(11) . . . . ?
C025 C22 C21 F00E 179.9(8) . . . . ?
C026 C028 B030 C02H -130.9(12) . . . . ?
C026 C028 B030 C02Q -15.7(13) . . . . ?
C026 C13 C15 C02R -2.1(17) . . . . ?
C026 C13 C15 F00U -175.9(12) . . . . ?
C028 B030 C02H C24 11.4(16) . . . . ?
C028 B030 C02Q C02A 132.3(9) . . . . ?
C028 B030 C02Q C03T -52.2(12) . . . . ?
C02A C02Q C03T F023 175.0(12) . . . . ?
C02A C02Q C03T C31 4.4(17) . . . . ?
C02A C02Q B030 C02H -105.4(13) . . . . ?
C02A C32 C043 F33 176.9(14) . . . . ?
C02A C32 C043 C31 -7.6(19) . . . . ?
C02H C24 C5 C4 -10(3) . . . . ?
C02H C24 C5 F11 177(2) . . . . ?
C02H B030 C02Q C03T 70.1(11) . . . . ?
C02Q C03T C31 C043 -10(2) . . . . ?
C02Q C03T C31 F03L -174(2) . . . . ?
C02R C15 C13 F36 179.1(11) . . . . ?
C03T C31 C043 F33 -173.5(14) . . . . ?
C03T C31 C043 C32 12(2) . . . . ?
C4 C5 C24 F41 171(3) . . . . ?
F00E C21 C22 F00K -0.8(9) . . . . ?

loop_
_restr_equal_distance_atom_site_label_1
_restr_equal_distance_atom_site_label_2
_restr_equal_distance_site_symmetry_2
_restr_equal_distance_class_id
N2A C17A 1 13
N2A C17A 1 37
N2A C18A 1 54
N2A C18A 1 14
N2A C24A 1 23
N2A C24A 1 58
N2A C25A 1 59
N2A C25A 1 22
C17A C18A 1 7
C17A C18A 1 44
C17A C19A 1 50
C17A C19A 1 32
C17A C21A 1 56
C17A C21A 1 21
C17A C23A 1 66
C17A C23A 1 33
C17A C24A 1 1
C17A C24A 1 46
C17A C25A 1 47
C17A C25A 1 12
C18A C19A 1 43
C18A C19A 1 6
C18A C20A 1 48
C18A C20A 1 25
C18A C24A 1 62
C18A C24A 1 30
C18A C25A 1 63
C18A C25A 1 29
C18A C26A 1 64
C18A C26A 1 31
C19A C20A 1 9
C19A C20A 1 38
C19A C21A 1 60
C19A C21A 1 24
C19A C23A 1 68
C19A C23A 1 34
C19A C26A 1 41
C19A C26A 1 8
C20A C21A 1 5
C20A C21A 1 35
C20A C22A 1 15
C20A C22A 1 49
C20A C25A 1 19
C20A C25A 1 55
C20A C26A 1 20
C20A C26A 1 57
C21A C22A 1 11
C21A C22A 1 45
C21A C23A 1 16
C21A C23A 1 61
C21A C25A 1 39
C21A C25A 1 2
C22A C23A 1 42
C22A C23A 1 10
C22A C24A 1 27
C22A C24A 1 51
C22A C25A 1 52
C22A C25A 1 26
C22A C26A 1 53
C22A C26A 1 28
C23A C24A 1 36
C23A C24A 1 3
C23A C26A 1 4
C23A C26A 1 40
C24A C25A 1 65
C24A C25A 1 17
C24A C26A 1 67
C24A C26A 1 18
N2B C17B 1 37
N2B C18B 1 54
N2B C24B 1 58
N2B C25B 1 59
C17B C18B 1 44
C17B C19B 1 50
C17B C21B 1 56
C17B C23B 1 66
C17B C24B 1 46
C17B C25B 1 47
C18B C19B 1 43
C18B C20B 1 48
C18B C24B 1 62
C18B C25B 1 63
C18B C26B 1 64
C19B C20B 1 38
C19B C21B 1 60
C19B C23B 1 68
C19B C26B 1 41
C20B C21B 1 35
C20B C22B 1 49
C20B C25B 1 55
C20B C26B 1 57
C21B C22B 1 45
C21B C23B 1 61
C21B C25B 1 39
C22B C23B 1 42
C22B C24B 1 51
C22B C25B 1 52
C22B C26B 1 53
C23B C24B 1 36
C23B C26B 1 40
C24B C25B 1 65
C24B C26B 1 67
N2C C17C 1 13
N2C C18C 1 14
N2C C24C 1 23
N2C C25C 1 22
C17C C18C 1 7
C17C C19C 1 32
C17C C21C 1 21
C17C C23C 1 33
C17C C24C 1 1
C17C C25C 1 12
C18C C19C 1 6
C18C C20C 1 25
C18C C24C 1 30
C18C C25C 1 29
C18C C26C 1 31
C19C C20C 1 9
C19C C21C 1 24
C19C C23C 1 34
C19C C26C 1 8
C20C C21C 1 5
C20C C22C 1 15
C20C C25C 1 19
C20C C26C 1 20
C21C C22C 1 11
C21C C23C 1 16
C21C C25C 1 2
C22C C23C 1 10
C22C C24C 1 27
C22C C25C 1 26
C22C C26C 1 28
C23C C24C 1 3
C23C C26C 1 4
C24C C25C 1 17
C24C C26C 1 18

loop_
_restr_equal_distance_class_class_id
_restr_equal_distance_class_target_weight_param
_restr_equal_distance_class_average
_restr_equal_distance_class_esd
_restr_equal_distance_class_diff_max
1 0.0100 1.5028 0.0019 0.0019
2 0.0100 1.5396 0.0110 0.0110
3 0.0100 1.6066 0.0043 0.0043
4 0.0100 1.4696 0.0067 0.0067
5 0.0100 1.4880 0.0001 0.0001
6 0.0100 1.5717 0.0025 0.0025
7 0.0100 1.4862 0.0043 0.0043
8 0.0100 1.4696 0.0048 0.0048
9 0.0100 1.5717 0.0019 0.0019
10 0.0100 1.4872 0.0064 0.0064
11 0.0100 1.5004 0.0039 0.0039
12 0.0100 1.5410 0.0001 0.0001
13 0.0100 1.5233 0.0068 0.0068
14 0.0400 2.3948 0.0712 0.0712
15 0.0400 2.4108 0.0213 0.0213
16 0.0400 2.4918 0.0123 0.0123
17 0.0400 2.5083 0.0076 0.0076
18 0.0400 2.4593 0.0073 0.0073
19 0.0400 2.4563 0.0065 0.0065
20 0.0400 2.4538 0.0368 0.0368
21 0.0400 2.4837 0.0047 0.0047
22 0.0400 2.4920 0.0539 0.0539
23 0.0400 2.4074 0.0643 0.0643
24 0.0400 2.5533 0.0209 0.0209
25 0.0400 2.4919 0.0012 0.0012
26 0.0400 2.4721 0.0004 0.0004
27 0.0400 2.5228 0.0022 0.0022
28 0.0400 2.4210 0.0091 0.0091
29 0.0400 2.4994 0.0091 0.0091
30 0.0400 2.5079 0.0369 0.0369
31 0.0400 2.4706 0.0037 0.0037
32 0.0400 2.4644 0.0286 0.0286
33 0.0400 2.4706 0.0060 0.0060
34 0.0400 2.4836 0.0562 0.0562
35 0.0100 1.4863 0.0017 0.0017
36 0.0100 1.6024 0.0001 0.0001
37 0.0100 1.5497 0.0196 0.0196
38 0.0100 1.5716 0.0018 0.0018
39 0.0100 1.5159 0.0127 0.0127
40 0.0100 1.4559 0.0070 0.0070
41 0.0100 1.4601 0.0048 0.0048
42 0.0100 1.4855 0.0048 0.0048
43 0.0100 1.5824 0.0082 0.0082
44 0.0100 1.4975 0.0070 0.0070
45 0.0100 1.4987 0.0022 0.0022
46 0.0100 1.4880 0.0167 0.0167
47 0.0100 1.5407 0.0002 0.0002
48 0.0400 2.4925 0.0005 0.0005
49 0.0400 2.4185 0.0290 0.0290
50 0.0400 2.5292 0.0362 0.0362
51 0.0400 2.5007 0.0243 0.0243
52 0.0400 2.4765 0.0041 0.0041
53 0.0400 2.4324 0.0024 0.0024
54 0.0400 2.5237 0.0577 0.0577
55 0.0400 2.4470 0.0158 0.0158
56 0.0400 2.4947 0.0063 0.0063
57 0.0400 2.4678 0.0229 0.0229
58 0.0400 2.4989 0.0271 0.0271
59 0.0400 2.4582 0.0201 0.0201
60 0.0400 2.5226 0.0098 0.0098
61 0.0400 2.4461 0.0334 0.0334
62 0.0400 2.4474 0.0237 0.0237
63 0.0400 2.4770 0.0133 0.0133
64 0.0400 2.4922 0.0254 0.0254
65 0.0400 2.4702 0.0457 0.0457
66 0.0400 2.4968 0.0202 0.0202
67 0.0400 2.5075 0.0409 0.0409
68 0.0400 2.4070 0.0204 0.0204

loop_
_restr_rigu_atom_site_label_1
_restr_rigu_atom_site_label_2
_restr_rigu_target_weight_param
_restr_rigu_u13_diff
_restr_rigu_u23_diff
_restr_rigu_u33_diff
N2B C17B 0.004000 -0.006564 -0.004961 0.012870
N2B C18B 0.004000 -0.005357 0.001280 0.016193
N2B C24B 0.004000 0.007673 -0.016841 0.007281
N2B C25B 0.004000 -0.001360 -0.004416 -0.004862
C17B C18B 0.004000 0.003186 0.000553 -0.000950
C17B C19B 0.004000 0.003644 0.006063 -0.008165
C17B C21B 0.004000 -0.001434 -0.007889 -0.011477
C17B C23B 0.004000 0.012302 -0.014266 -0.001583
C17B C24B 0.004000 0.005795 -0.005041 -0.004247
C17B C25B 0.004000 0.003775 0.006778 -0.002194
C18B C19B 0.004000 -0.001872 -0.000611 -0.002664
C18B C20B 0.004000 -0.001134 -0.007478 -0.018247
C18B C24B 0.004000 0.007015 -0.004590 0.012731
C18B C25B 0.004000 0.017925 0.021963 0.000342
C18B C26B 0.004000 0.017828 -0.009958 -0.009610
C19B C20B 0.004000 0.005775 0.006754 0.003174
C19B C21B 0.004000 0.020755 0.021312 0.008480
C19B C23B 0.004000 0.005993 -0.004004 0.022681
C19B C26B 0.004000 0.002397 -0.001443 0.000234
C20B C21B 0.004000 0.003260 0.002967 -0.002629
C20B C22B 0.004000 0.005165 0.002507 0.021816
C20B C25B 0.004000 0.003490 0.002569 0.006537
C20B C26B 0.004000 0.006637 -0.023641 0.009935
C21B C22B 0.004000 0.005340 -0.001435 -0.002596
C21B C23B 0.004000 0.012304 -0.021205 0.007990
C21B C25B 0.004000 0.000026 -0.000331 -0.002089
C22B C23B 0.004000 0.004476 -0.003292 -0.000149
C22B C24B 0.004000 -0.001196 0.011632 0.002685
C22B C25B 0.004000 0.017220 0.013654 0.001080
C22B C26B 0.004000 0.005881 -0.021308 -0.010185
C23B C24B 0.004000 -0.002842 0.001084 -0.005937
C23B C26B 0.004000 0.002002 -0.002739 -0.003212
C24B C25B 0.004000 0.011084 0.014881 -0.004297
C24B C26B 0.004000 0.004605 0.002804 -0.002543
C17C C18C 0.004000 0.004343 0.001489 0.001803
C17C C19C 0.004000 0.004694 0.001623 -0.015337
C17C C21C 0.004000 0.000437 -0.001348 -0.021672
C17C C23C 0.004000 0.003749 -0.000094 -0.011988
C17C C24C 0.004000 -0.000298 -0.002644 -0.001122
C17C C25C 0.004000 -0.001819 0.001686 0.003520
C18C C19C 0.004000 0.000925 0.000886 -0.003480
C18C C20C 0.004000 -0.001512 -0.007681 -0.019061
C18C C24C 0.004000 0.011620 0.000105 -0.006307
C18C C25C 0.004000 0.012174 -0.006897 -0.000954
C18C C26C 0.004000 0.006258 0.000518 -0.014587
C19C C20C 0.004000 0.000463 -0.001503 0.003414
C19C C21C 0.004000 0.013645 -0.007316 0.002149
C19C C23C 0.004000 0.009479 -0.004676 0.000760
C19C C26C 0.004000 0.000477 -0.000579 0.001891
C20C C21C 0.004000 0.004624 -0.002122 0.000199
C20C C22C 0.004000 0.005426 0.000556 -0.003016
C20C C25C 0.004000 0.006363 -0.009142 0.007723
C20C C26C 0.004000 0.007313 0.009855 0.003470
C21C C22C 0.004000 0.000361 -0.000289 -0.000787
C21C C23C 0.004000 0.008412 0.014015 0.004560
C21C C25C 0.004000 -0.000645 -0.000856 -0.003819
C22C C23C 0.004000 0.000097 0.002805 -0.002225
C22C C24C 0.004000 0.003870 0.009198 0.016074
C22C C25C 0.004000 0.012940 0.000501 0.007312
C22C C26C 0.004000 0.012371 0.006478 0.003521
C23C C24C 0.004000 -0.000675 -0.000190 -0.002090
C23C C26C 0.004000 0.001569 0.003054 0.002681
C24C C25C 0.004000 0.009279 -0.008287 -0.002902
C24C C26C 0.004000 0.005608 0.001966 -0.012242
